data_4000787
loop_
_publ_author_name
'Zhou, Qian'
'Boyle, Paul D.'
'Malpezzi, Luciana'
'Mele, Andrea'
'Shin, Joon-Ho'
'Passerini, Stefano'
'Henderson, Wesley A.'

_publ_section_title
;
 Phase Behavior of Ionic Liquid--LiX Mixtures: Pyrrolidinium Cations and
 TFSI--Anions -- Linking Structure to Transport Properties
;
_journal_issue 19
_journal_name_full 'Chemistry of Materials'
_journal_page_first 4331
_journal_paper_doi 10.1021/cm201427k
_journal_volume 23
_journal_year 2011
_chemical_formula_moiety '(Li +)8, (C9 N1 H20 +)4, (C2 N1 S2 O4 F6 -)12'
_chemical_formula_sum 'C60 H80 F72 Li8 N16 O48 S24'
_chemical_formula_weight 3986.36
_chemical_name_systematic
;
dilithium (N-methyl-N-butylpyrrolidinium)
tris(bis(trifluoromethanesulfonyl)imide
;
_space_group_IT_number 2
_symmetry_cell_setting triclinic
_symmetry_space_group_name_Hall '-P 1'
_symmetry_space_group_name_H-M 'P -1'
_atom_sites_solution_hydrogens geom
_atom_sites_solution_primary direct
_atom_sites_solution_secondary difmap
_audit_creation_method SHELXL-97
_cell_angle_alpha 75.381(2)
_cell_angle_beta 89.901(2)
_cell_angle_gamma 89.104(2)
_cell_formula_units_Z 2
_cell_length_a 18.4561(6)
_cell_length_b 19.2278(7)
_cell_length_c 21.1756(9)
_cell_measurement_reflns_used 20449
_cell_measurement_temperature 93(2)
_cell_measurement_theta_max 25
_cell_measurement_theta_min 1.1
_cell_volume 7270.4(5)
_computing_cell_refinement 'SAINT version 6.45'
_computing_data_collection 'SMART,version 5.625'
_computing_data_reduction 'SAINT version 6.45'
_computing_molecular_graphics 'SHELXTL/NT (Sheldrick, 1999)'
_computing_publication_material 'SHELXL-97 (Sheldrick, 1997)'
_computing_structure_refinement 'SHELXL-97 (Sheldrick, 1997)'
_computing_structure_solution 'SIR97 (Altomare et al., 1999)'
_diffrn_ambient_temperature 93(2)
_diffrn_measured_fraction_theta_full 0.994
_diffrn_measured_fraction_theta_max 0.994
_diffrn_measurement_device_type 'Bruker APEX-II CCD'
_diffrn_measurement_method '\f and \w scans'
_diffrn_radiation_monochromator graphite
_diffrn_radiation_source 'fine-focus sealed tube'
_diffrn_radiation_type MoK\a
_diffrn_radiation_wavelength 0.71073
_diffrn_reflns_av_R_equivalents 0.0975
_diffrn_reflns_av_sigmaI/netI 0.1949
_diffrn_reflns_limit_h_max 21
_diffrn_reflns_limit_h_min -21
_diffrn_reflns_limit_k_max 22
_diffrn_reflns_limit_k_min -22
_diffrn_reflns_limit_l_max 25
_diffrn_reflns_limit_l_min -25
_diffrn_reflns_number 62194
_diffrn_reflns_theta_full 25.00
_diffrn_reflns_theta_max 25.00
_diffrn_reflns_theta_min 1.28
_exptl_absorpt_coefficient_mu 0.526
_exptl_absorpt_correction_T_max 0.9206
_exptl_absorpt_correction_T_min 0.8094
_exptl_absorpt_correction_type multi-scan
_exptl_absorpt_process_details 'Bruker SADABS'
_exptl_crystal_colour colourless
_exptl_crystal_density_diffrn 1.821
_exptl_crystal_density_method 'not measured'
_exptl_crystal_description prism
_exptl_crystal_F_000 3984
_exptl_crystal_size_max 0.42
_exptl_crystal_size_mid 0.24
_exptl_crystal_size_min 0.16
_refine_diff_density_max 0.571
_refine_diff_density_min -0.471
_refine_diff_density_rms 0.084
_refine_ls_extinction_coef 0.000053(7)
_refine_ls_extinction_expression Fc^*^=kFc[1+0.001xFc^2^\l^3^/sin(2\q)]^-1/4^
_refine_ls_extinction_method SHELXL
_refine_ls_goodness_of_fit_ref 0.729
_refine_ls_hydrogen_treatment mixed
_refine_ls_matrix_type fullcycle
_refine_ls_number_parameters 2152
_refine_ls_number_reflns 25447
_refine_ls_number_restraints 252
_refine_ls_restrained_S_all 0.786
_refine_ls_R_factor_all 0.1482
_refine_ls_R_factor_gt 0.0481
_refine_ls_shift/su_max 0.618
_refine_ls_shift/su_mean 0.015
_refine_ls_structure_factor_coef Fsqd
_refine_ls_weighting_details 'calc w=1/[\s^2^(Fo^2^)+(0.0092P)^2^+0.0000P] where P=(Fo^2^+2Fc^2^)/3'
_refine_ls_weighting_scheme calc
_refine_ls_wR_factor_gt 0.0612
_refine_ls_wR_factor_ref 0.0721
_reflns_number_gt 10971
_reflns_number_total 25447
_reflns_threshold_expression >2sigma(I)
_cod_data_source_file cm201427k_si_002.cif
_cod_data_source_block igro3
_cod_original_sg_symbol_H-M P-1
_cod_database_code 4000787

loop_
_symmetry_equiv_pos_as_xyz
'x, y, z'
'-x, -y, -z'

loop_
_atom_site_label
_atom_site_type_symbol
_atom_site_fract_x
_atom_site_fract_y
_atom_site_fract_z
_atom_site_U_iso_or_equiv
_atom_site_adp_type
_atom_site_occupancy
_atom_site_symmetry_multiplicity
_atom_site_calc_flag
_atom_site_refinement_flags
_atom_site_disorder_assembly
_atom_site_disorder_group
Li1 Li 0.8161(4) 0.5362(4) 0.2172(4) 0.027(2) Uani 1 1 d . . .
Li2 Li 0.4929(4) 0.0580(4) 0.2502(4) 0.027(2) Uani 1 1 d . . .
Li3 Li 0.3112(4) 0.3269(4) 0.2118(4) 0.022(2) Uani 1 1 d . . .
Li4 Li 0.4775(4) 0.5756(4) 0.2192(4) 0.032(2) Uani 1 1 d . . .
Li5 Li 0.9693(4) 0.3140(4) 0.2142(4) 0.0212(19) Uani 1 1 d . . .
Li6 Li 0.1543(4) 0.0418(4) 0.2714(4) 0.0208(19) Uani 1 1 d . . .
Li7 Li 0.6611(4) 0.8218(5) 0.2579(5) 0.067(3) Uani 1 1 d . . .
Li8 Li 0.9978(4) 0.7906(4) 0.2572(4) 0.035(2) Uani 1 1 d . . .
N1V N 0.59039(16) 0.31946(17) 0.24928(17) 0.0162(9) Uani 1 1 d . . .
C1V C 0.6178(2) 0.2677(2) 0.2110(2) 0.0201(12) Uani 1 1 d . . .
H1VA H 0.6666 0.2488 0.2263 0.024 Uiso 1 1 calc R . .
H1VB H 0.5845 0.2269 0.2156 0.024 Uiso 1 1 calc R . .
C2V C 0.6202(2) 0.3120(2) 0.1411(2) 0.0286(13) Uani 1 1 d . . .
H2VA H 0.5747 0.3073 0.1180 0.034 Uiso 1 1 calc R . .
H2VB H 0.6614 0.2965 0.1176 0.034 Uiso 1 1 calc R . .
C3V C 0.6299(2) 0.3909(2) 0.1456(2) 0.0360(15) Uani 1 1 d . . .
H3VA H 0.6762 0.4103 0.1254 0.043 Uiso 1 1 calc R . .
H3VB H 0.5896 0.4219 0.1231 0.043 Uiso 1 1 calc R . .
C4V C 0.6297(2) 0.3874(2) 0.2182(2) 0.0250(13) Uani 1 1 d . . .
H4VA H 0.6798 0.3855 0.2352 0.030 Uiso 1 1 calc R . .
H4VB H 0.6042 0.4298 0.2266 0.030 Uiso 1 1 calc R . .
C5V C 0.6082(2) 0.2918(2) 0.3207(2) 0.0212(12) Uani 1 1 d . . .
H5VA H 0.6612 0.2831 0.3251 0.025 Uiso 1 1 calc R . .
H5VB H 0.5844 0.2450 0.3372 0.025 Uiso 1 1 calc R . .
C6V C 0.5859(2) 0.3408(2) 0.3632(2) 0.0266(13) Uani 1 1 d . . .
H6VA H 0.5328 0.3486 0.3606 0.032 Uiso 1 1 calc R . .
H6VB H 0.6092 0.3881 0.3472 0.032 Uiso 1 1 calc R . .
C7V C 0.6080(2) 0.3084(2) 0.4336(2) 0.0329(13) Uani 1 1 d . . .
H7VA H 0.6615 0.3048 0.4363 0.040 Uiso 1 1 calc R . .
H7VB H 0.5888 0.2591 0.4478 0.040 Uiso 1 1 calc R . .
C8V C 0.5805(2) 0.3523(3) 0.4799(2) 0.0448(15) Uani 1 1 d . . .
H8VA H 0.5963 0.3290 0.5245 0.067 Uiso 1 1 calc R . .
H8VB H 0.5275 0.3551 0.4783 0.067 Uiso 1 1 calc R . .
H8VC H 0.6002 0.4008 0.4667 0.067 Uiso 1 1 calc R . .
C9V C 0.51014(19) 0.3301(2) 0.2401(2) 0.0278(13) Uani 1 1 d . . .
H9VA H 0.4926 0.3639 0.2647 0.042 Uiso 1 1 calc R . .
H9VB H 0.4861 0.2839 0.2559 0.042 Uiso 1 1 calc R . .
H9VC H 0.4993 0.3496 0.1936 0.042 Uiso 1 1 calc R . .
N1Z N 0.38016(17) 0.83660(18) 0.22818(18) 0.0210(10) Uani 1 1 d . . .
C1Z C 0.4491(2) 0.8382(2) 0.1890(2) 0.0345(14) Uani 1 1 d . . .
H1ZA H 0.4845 0.8710 0.2009 0.041 Uiso 1 1 calc R . .
H1ZB H 0.4714 0.7896 0.1974 0.041 Uiso 1 1 calc R . .
C2Z C 0.4274(2) 0.8648(3) 0.1181(2) 0.0455(16) Uani 1 1 d . . .
H2ZA H 0.4217 0.8240 0.0980 0.055 Uiso 1 1 calc R . .
H2ZB H 0.4644 0.8975 0.0934 0.055 Uiso 1 1 calc R . .
C3Z C 0.3546(3) 0.9050(3) 0.1187(2) 0.0538(17) Uani 1 1 d . . .
H3ZA H 0.3576 0.9551 0.0918 0.065 Uiso 1 1 calc R . .
H3ZB H 0.3153 0.8806 0.1014 0.065 Uiso 1 1 calc R . .
C4Z C 0.3410(2) 0.9036(2) 0.1895(2) 0.0369(14) Uani 1 1 d . . .
H4ZA H 0.2885 0.9012 0.1991 0.044 Uiso 1 1 calc R . .
H4ZB H 0.3606 0.9471 0.1999 0.044 Uiso 1 1 calc R . .
C5Z C 0.3964(2) 0.8408(2) 0.2961(2) 0.0226(12) Uani 1 1 d . . .
H5ZA H 0.4260 0.8838 0.2938 0.027 Uiso 1 1 calc R . .
H5ZB H 0.4262 0.7981 0.3176 0.027 Uiso 1 1 calc R . .
C6Z C 0.3308(2) 0.8444(2) 0.3389(2) 0.0220(12) Uani 1 1 d . . .
H6ZA H 0.3039 0.7989 0.3467 0.026 Uiso 1 1 calc R . .
H6ZB H 0.2980 0.8841 0.3165 0.026 Uiso 1 1 calc R . .
C7Z C 0.3552(2) 0.8567(2) 0.4039(2) 0.0291(13) Uani 1 1 d . . .
H7ZA H 0.3835 0.9014 0.3957 0.035 Uiso 1 1 calc R . .
H7ZB H 0.3873 0.8163 0.4264 0.035 Uiso 1 1 calc R . .
C8Z C 0.2912(2) 0.8626(2) 0.4481(2) 0.0369(14) Uani 1 1 d . . .
H8ZA H 0.3091 0.8712 0.4890 0.055 Uiso 1 1 calc R . .
H8ZB H 0.2640 0.8178 0.4576 0.055 Uiso 1 1 calc R . .
H8ZC H 0.2594 0.9027 0.4261 0.055 Uiso 1 1 calc R . .
C9Z C 0.3389(2) 0.7715(2) 0.2279(2) 0.0356(14) Uani 1 1 d . . .
H9ZA H 0.2940 0.7713 0.2527 0.053 Uiso 1 1 calc R . .
H9ZB H 0.3682 0.7287 0.2480 0.053 Uiso 1 1 calc R . .
H9ZC H 0.3272 0.7712 0.1828 0.053 Uiso 1 1 calc R . .
N1T N 0.8626(3) 0.0224(2) 0.2486(2) 0.0699(17) Uani 1 1 d . . .
C1T C 0.8502(5) -0.0036(5) 0.1989(4) 0.026(2) Uiso 0.522(4) 1 d P A 1
H1TC H 0.7980 -0.0012 0.1877 0.032 Uiso 0.522(4) 1 calc PR A 1
H1TD H 0.8680 -0.0539 0.2066 0.032 Uiso 0.522(4) 1 calc PR A 1
C2T C 0.8940(5) 0.0470(5) 0.1464(5) 0.033(3) Uiso 0.522(4) 1 d P A 1
H2TC H 0.8621 0.0838 0.1180 0.040 Uiso 0.522(4) 1 calc PR A 1
H2TD H 0.9204 0.0202 0.1191 0.040 Uiso 0.522(4) 1 calc PR A 1
C3T C 0.9477(4) 0.0823(4) 0.1849(4) 0.022(2) Uiso 0.522(4) 1 d P A 1
H3TC H 0.9979 0.0662 0.1793 0.027 Uiso 0.522(4) 1 calc PR A 1
H3TD H 0.9450 0.1353 0.1690 0.027 Uiso 0.522(4) 1 calc PR A 1
C4T C 0.9253(6) 0.0586(7) 0.2578(5) 0.032(4) Uiso 0.522(4) 1 d P A 1
H4TC H 0.9618 0.0263 0.2849 0.039 Uiso 0.522(4) 1 calc PR A 1
H4TD H 0.9148 0.1000 0.2764 0.039 Uiso 0.522(4) 1 calc PR A 1
C9T C 0.7947(4) 0.0906(4) 0.2442(4) 0.023(2) Uiso 0.522(4) 1 d P A 1
H9TD H 0.7969 0.1085 0.2836 0.034 Uiso 0.522(4) 1 calc PR A 1
H9TE H 0.7468 0.0706 0.2409 0.034 Uiso 0.522(4) 1 calc PR A 1
H9TF H 0.8032 0.1303 0.2058 0.034 Uiso 0.522(4) 1 calc PR A 1
C1T' C 0.8180(5) 0.0685(5) 0.2085(5) 0.027(3) Uiso 0.478(4) 1 d P A 2
H1TA H 0.8158 0.1135 0.2231 0.032 Uiso 0.478(4) 1 calc PR A 2
H1TB H 0.7688 0.0481 0.2134 0.032 Uiso 0.478(4) 1 calc PR A 2
C2T' C 0.8369(5) 0.0873(5) 0.1375(5) 0.035(3) Uiso 0.478(4) 1 d P A 2
H2TA H 0.8661 0.1315 0.1262 0.042 Uiso 0.478(4) 1 calc PR A 2
H2TB H 0.7923 0.0957 0.1105 0.042 Uiso 0.478(4) 1 calc PR A 2
C3T' C 0.8801(5) 0.0240(5) 0.1255(5) 0.028(3) Uiso 0.478(4) 1 d P A 2
H3TA H 0.8539 0.0019 0.0949 0.033 Uiso 0.478(4) 1 calc PR A 2
H3TB H 0.9280 0.0398 0.1066 0.033 Uiso 0.478(4) 1 calc PR A 2
C4T' C 0.8892(5) -0.0293(5) 0.1911(4) 0.019(2) Uiso 0.478(4) 1 d P A 2
H4TA H 0.9401 -0.0464 0.1983 0.023 Uiso 0.478(4) 1 calc PR A 2
H4TB H 0.8574 -0.0711 0.1948 0.023 Uiso 0.478(4) 1 calc PR A 2
C9T' C 0.9420(6) 0.0544(7) 0.2468(6) 0.020(3) Uiso 0.478(4) 1 d P A 2
H9TA H 0.9780 0.0159 0.2489 0.030 Uiso 0.478(4) 1 calc PR A 2
H9TB H 0.9485 0.0751 0.2842 0.030 Uiso 0.478(4) 1 calc PR A 2
H9TC H 0.9483 0.0919 0.2062 0.030 Uiso 0.522(4) 1 calc PR A 2
C5T C 0.8436(3) -0.0302(3) 0.3110(3) 0.0527(17) Uani 1 1 d . A .
H5TA H 0.8809 -0.0690 0.3202 0.063 Uiso 1 1 calc R . .
H5TB H 0.7969 -0.0524 0.3049 0.063 Uiso 1 1 calc R . .
C6T C 0.8371(2) 0.0005(2) 0.3702(3) 0.0443(16) Uani 1 1 d . . .
H6TA H 0.8836 0.0226 0.3772 0.053 Uiso 1 1 calc R A .
H6TB H 0.7990 0.0386 0.3622 0.053 Uiso 1 1 calc R . .
C7T C 0.8184(2) -0.0575(3) 0.4308(3) 0.0460(16) Uani 1 1 d . A .
H7TA H 0.7723 -0.0798 0.4231 0.055 Uiso 1 1 calc R . .
H7TB H 0.8567 -0.0954 0.4383 0.055 Uiso 1 1 calc R . .
C8T C 0.8110(3) -0.0301(3) 0.4910(3) 0.086(2) Uani 1 1 d . . .
H8TA H 0.7988 -0.0699 0.5282 0.129 Uiso 1 1 calc R A .
H8TB H 0.7726 0.0068 0.4843 0.129 Uiso 1 1 calc R . .
H8TC H 0.8569 -0.0092 0.4996 0.129 Uiso 1 1 calc R . .
N1U N 0.1124(4) 0.5279(5) 0.2510(3) 0.0246(9) Uani 0.50 1 d PDU B -1
C1U C 0.0430(4) 0.5214(5) 0.2137(4) 0.0196(15) Uani 0.50 1 d PDU B -1
H1U1 H 0.0244 0.4719 0.2283 0.024 Uiso 0.50 1 calc PR B -1
H1U2 H 0.0054 0.5551 0.2223 0.024 Uiso 0.50 1 calc PR B -1
C2U C 0.0591(4) 0.5380(5) 0.1450(4) 0.0229(15) Uani 0.50 1 d PU B -1
H2U1 H 0.0495 0.5895 0.1242 0.027 Uiso 0.50 1 calc PR B -1
H2U2 H 0.0297 0.5086 0.1227 0.027 Uiso 0.50 1 calc PR B -1
C3U C 0.1448(5) 0.5184(7) 0.1423(6) 0.0233(18) Uani 0.50 1 d PU B -1
H3U1 H 0.1521 0.4761 0.1242 0.028 Uiso 0.50 1 calc PR B -1
H3U2 H 0.1713 0.5594 0.1149 0.028 Uiso 0.50 1 calc PR B -1
C4U C 0.1701(4) 0.5026(5) 0.2098(5) 0.0216(15) Uani 0.50 1 d PDU B -1
H4U1 H 0.2161 0.5276 0.2121 0.026 Uiso 0.50 1 calc PR B -1
H4U2 H 0.1789 0.4502 0.2265 0.026 Uiso 0.50 1 calc PR B -1
C5U C 0.1153(4) 0.4839(5) 0.3216(4) 0.0277(14) Uani 0.50 1 d PDU B -1
H5U1 H 0.1644 0.4873 0.3392 0.033 Uiso 0.50 1 calc PR B -1
H5U2 H 0.1070 0.4328 0.3229 0.033 Uiso 0.50 1 calc PR B -1
C6U C 0.0597(4) 0.5084(4) 0.3651(3) 0.0296(15) Uani 0.50 1 d PDU B -1
H6U1 H 0.0099 0.5032 0.3499 0.035 Uiso 0.50 1 calc PR B -1
H6U2 H 0.0671 0.5593 0.3651 0.035 Uiso 0.50 1 calc PR B -1
C7U C 0.0730(4) 0.4562(5) 0.4378(4) 0.0346(17) Uani 0.50 1 d PDU B -1
H7U1 H 0.0631 0.4057 0.4378 0.041 Uiso 0.50 1 calc PR B -1
H7U2 H 0.1239 0.4591 0.4513 0.041 Uiso 0.50 1 calc PR B -1
C8U C 0.0218(4) 0.4808(5) 0.4851(4) 0.042(3) Uani 0.50 1 d PDU B -1
H8U1 H 0.0293 0.4501 0.5293 0.063 Uiso 0.50 1 calc PR B -1
H8U2 H -0.0285 0.4771 0.4717 0.063 Uiso 0.50 1 calc PR B -1
H8U3 H 0.0319 0.5308 0.4847 0.063 Uiso 0.50 1 calc PR B -1
C9U C 0.1270(6) 0.6056(6) 0.2478(5) 0.030(3) Uani 0.50 1 d PU B -1
H9U1 H 0.1693 0.6086 0.2748 0.045 Uiso 0.50 1 calc PR B -1
H9U2 H 0.0847 0.6272 0.2639 0.045 Uiso 0.50 1 calc PR B -1
H9U3 H 0.1366 0.6314 0.2025 0.045 Uiso 0.50 1 calc PR B -1
N1U' N 0.1000(4) 0.5339(4) 0.2631(4) 0.0246(9) Uani 0.50 1 d PDU C -2
C1U' C 0.1455(5) 0.4908(5) 0.2267(5) 0.0247(15) Uani 0.50 1 d PDU C -2
H1U3 H 0.1316 0.4396 0.2384 0.030 Uiso 0.50 1 calc PR C -2
H1U4 H 0.1977 0.4941 0.2360 0.030 Uiso 0.50 1 calc PR C -2
C2U' C 0.1278(6) 0.5276(7) 0.1528(6) 0.0259(16) Uani 0.50 1 d PU C -2
H2U3 H 0.1709 0.5280 0.1248 0.031 Uiso 0.50 1 calc PR C -2
H2U4 H 0.0878 0.5030 0.1365 0.031 Uiso 0.50 1 calc PR C -2
C3U' C 0.1058(5) 0.6021(5) 0.1554(5) 0.0352(17) Uani 0.50 1 d PU C -2
H3U3 H 0.0549 0.6117 0.1407 0.042 Uiso 0.50 1 calc PR C -2
H3U4 H 0.1367 0.6374 0.1256 0.042 Uiso 0.50 1 calc PR C -2
C4U' C 0.1132(6) 0.6109(6) 0.2249(5) 0.0278(17) Uani 0.50 1 d PDU C -2
H4U3 H 0.1622 0.6270 0.2333 0.033 Uiso 0.50 1 calc PR C -2
H4U4 H 0.0763 0.6446 0.2346 0.033 Uiso 0.50 1 calc PR C -2
C5U' C 0.1215(5) 0.5225(4) 0.3330(4) 0.0283(15) Uani 0.50 1 d PDU C -2
H5U3 H 0.0979 0.5604 0.3504 0.034 Uiso 0.50 1 calc PR C -2
H5U4 H 0.1746 0.5286 0.3351 0.034 Uiso 0.50 1 calc PR C -2
C6U' C 0.1027(5) 0.4508(4) 0.3763(4) 0.0335(15) Uani 0.50 1 d PDU C -2
H6U3 H 0.1177 0.4123 0.3554 0.040 Uiso 0.50 1 calc PR C -2
H6U4 H 0.0496 0.4481 0.3831 0.040 Uiso 0.50 1 calc PR C -2
C7U' C 0.1438(5) 0.4393(4) 0.4463(4) 0.0405(19) Uani 0.50 1 d PDU C -2
H7U3 H 0.1963 0.4474 0.4393 0.049 Uiso 0.50 1 calc PR C -2
H7U4 H 0.1245 0.4742 0.4696 0.049 Uiso 0.50 1 calc PR C -2
C8U' C 0.1313(5) 0.3636(5) 0.4864(5) 0.063(3) Uani 0.50 1 d PDU C -2
H8U4 H 0.1543 0.3568 0.5293 0.095 Uiso 0.50 1 calc PR C -2
H8U5 H 0.1525 0.3293 0.4640 0.095 Uiso 0.50 1 calc PR C -2
H8U5 H 0.0792 0.3554 0.4920 0.095 Uiso 0.50 1 calc PR C -2
C9U' C 0.0203(4) 0.5173(5) 0.2590(5) 0.035(2) Uani 0.50 1 d PU C -2
H9U4 H -0.0012 0.5500 0.2202 0.052 Uiso 0.50 1 calc PR C -2
H9U5 H -0.0047 0.5236 0.2981 0.052 Uiso 0.50 1 calc PR C -2
H9U6 H 0.0153 0.4675 0.2561 0.052 Uiso 0.50 1 calc PR C -2
S1A S 1.14261(6) 1.02335(6) 0.13271(6) 0.0294(3) Uani 1 1 d . . .
S2A S 1.10211(7) 0.88062(7) 0.15497(7) 0.0367(4) Uani 1 1 d . . .
F1A F 1.15633(12) 1.14029(13) 0.04088(12) 0.0322(7) Uani 1 1 d . . .
F2A F 1.04598(12) 1.10865(13) 0.06001(12) 0.0342(7) Uani 1 1 d . . .
F3A F 1.11516(13) 1.05118(14) 0.00780(13) 0.0435(8) Uani 1 1 d . . .
F4A F 1.17979(16) 0.89515(16) 0.04906(14) 0.0569(9) Uani 1 1 d . . .
F5A F 1.06671(16) 0.87981(15) 0.03576(14) 0.0593(10) Uani 1 1 d . . .
F6A F 1.13443(17) 0.79049(15) 0.08673(15) 0.0714(11) Uani 1 1 d . . .
O1A O 1.21652(14) 1.00491(15) 0.12341(16) 0.0395(10) Uani 1 1 d . . .
O2A O 1.12839(14) 1.06438(14) 0.18038(14) 0.0276(8) Uani 1 1 d . . .
O3A O 1.03563(17) 0.84246(16) 0.17404(16) 0.0431(10) Uani 1 1 d . D .
O4A O 1.16500(16) 0.85770(15) 0.19506(15) 0.0386(9) Uani 1 1 d . D .
N1A N 1.08428(18) 0.96287(18) 0.13860(18) 0.0296(11) Uani 1 1 d . D .
C1A C 1.1131(3) 1.0841(3) 0.0559(2) 0.0316(14) Uani 1 1 d . . .
C2A C 1.1224(3) 0.8608(3) 0.0763(3) 0.0504(17) Uani 1 1 d . D .
S1B S 0.37607(6) 0.48768(6) 0.32740(6) 0.0273(3) Uani 1 1 d . . .
S2B S 0.32148(6) 0.34928(6) 0.34918(6) 0.0225(3) Uani 1 1 d . . .
F1B F 0.36836(17) 0.58108(16) 0.39568(16) 0.0752(11) Uani 1 1 d . . .
F2B F 0.42924(17) 0.48479(17) 0.44244(15) 0.0750(11) Uani 1 1 d . . .
F3B F 0.31292(17) 0.48306(17) 0.43839(14) 0.0674(10) Uani 1 1 d . . .
F4B F 0.29265(13) 0.23655(13) 0.44161(12) 0.0366(8) Uani 1 1 d . . .
F5B F 0.40714(13) 0.25735(13) 0.42812(13) 0.0381(8) Uani 1 1 d . . .
F6B F 0.34025(14) 0.32295(14) 0.47519(12) 0.0424(8) Uani 1 1 d . . .
O1B O 0.31096(14) 0.51728(15) 0.29398(15) 0.0309(9) Uani 1 1 d . . .
O2B O 0.44389(15) 0.51758(16) 0.30085(16) 0.0384(10) Uani 1 1 d . . .
O3B O 0.24919(14) 0.37577(15) 0.35417(15) 0.0331(9) Uani 1 1 d . . .
O4B O 0.33321(14) 0.30483(14) 0.30375(13) 0.0224(8) Uani 1 1 d . . .
N1B N 0.38515(17) 0.40305(18) 0.34480(17) 0.0235(10) Uani 1 1 d . . .
C2B C 0.3421(3) 0.2875(3) 0.4286(2) 0.0291(13) Uani 1 1 d . . .
C1B C 0.3714(3) 0.5102(3) 0.4058(3) 0.0548(18) Uani 1 1 d . . .
S1C S 0.38149(6) 0.18896(6) 0.18221(6) 0.0205(3) Uani 1 1 d . . .
S2C S 0.32469(6) 0.07457(6) 0.27462(6) 0.0199(3) Uani 1 1 d . . .
F1C F 0.43207(13) 0.20279(14) 0.06592(12) 0.0390(8) Uani 1 1 d . . .
F2C F 0.31568(12) 0.19365(13) 0.07197(12) 0.0379(8) Uani 1 1 d . . .
F3C F 0.38342(13) 0.09991(13) 0.10798(13) 0.0385(8) Uani 1 1 d . . .
F4C F 0.34028(12) 0.04664(13) 0.40054(12) 0.0308(7) Uani 1 1 d . . .
F5C F 0.27485(12) 0.14130(13) 0.35869(12) 0.0337(7) Uani 1 1 d . . .
F6C F 0.39130(12) 0.14467(12) 0.34720(12) 0.0289(7) Uani 1 1 d . . .
O1C O 0.45260(13) 0.16447(14) 0.20697(13) 0.0194(8) Uani 1 1 d . . .
O2C O 0.36643(13) 0.26460(14) 0.16961(13) 0.0218(8) Uani 1 1 d . . .
O3C O 0.38982(13) 0.03271(14) 0.27225(13) 0.0191(8) Uani 1 1 d . . .
O4C O 0.25792(13) 0.03632(14) 0.28185(14) 0.0231(8) Uani 1 1 d . . .
N1C N 0.31639(16) 0.14656(17) 0.22020(17) 0.0203(10) Uani 1 1 d . . .
C1C C 0.3777(2) 0.1703(3) 0.1011(2) 0.0258(13) Uani 1 1 d . . .
C2C C 0.3336(2) 0.1047(2) 0.3500(2) 0.0253(12) Uani 1 1 d . . .
S1D S 0.86888(6) 0.43362(7) 0.12527(6) 0.0294(3) Uani 1 1 d . . .
S2D S 0.85136(6) 0.29423(7) 0.11305(6) 0.0299(3) Uani 1 1 d . . .
F1D F 0.91138(18) 0.55872(16) 0.05946(17) 0.0761(12) Uani 1 1 d . . .
F2D F 0.81392(16) 0.52365(17) 0.02293(15) 0.0829(12) Uani 1 1 d . . .
F3D F 0.91724(16) 0.47864(16) 0.00582(14) 0.0670(11) Uani 1 1 d . . .
F4D F 0.92039(15) 0.22820(16) 0.03859(13) 0.0609(10) Uani 1 1 d . . .
F5D F 0.95859(16) 0.33568(17) 0.03056(14) 0.0602(10) Uani 1 1 d . . .
F6D F 0.85663(16) 0.31895(16) -0.01412(13) 0.0707(11) Uani 1 1 d . . .
O1D O 0.94148(14) 0.41458(14) 0.14860(14) 0.0266(8) Uani 1 1 d . D .
O2D O 0.82404(14) 0.46889(15) 0.16360(14) 0.0291(8) Uani 1 1 d . D .
O3D O 0.90665(13) 0.26999(14) 0.16183(13) 0.0212(8) Uani 1 1 d . D .
O4D O 0.79025(15) 0.25015(17) 0.11424(15) 0.0417(10) Uani 1 1 d . D .
N1D N 0.82443(17) 0.37449(19) 0.10400(17) 0.0277(10) Uani 1 1 d . D .
C1D C 0.8788(3) 0.5032(3) 0.0487(3) 0.056(2) Uani 1 1 d . D .
C2D C 0.9011(3) 0.2954(3) 0.0366(3) 0.0448(16) Uani 1 1 d . D .
S1E S 0.14015(6) 0.30036(6) 0.19899(6) 0.0197(3) Uani 1 1 d . . .
S2E S 0.08227(6) 0.18645(6) 0.29071(6) 0.0182(3) Uani 1 1 d . . .
F1E F 0.18998(12) 0.24076(14) 0.11025(12) 0.0404(8) Uani 1 1 d . . .
F2E F 0.12407(13) 0.33583(14) 0.07359(13) 0.0429(8) Uani 1 1 d . . .
F3E F 0.07390(12) 0.23543(13) 0.12217(12) 0.0316(7) Uani 1 1 d . . .
F4E F 0.03758(13) 0.17445(14) 0.40924(12) 0.0374(8) Uani 1 1 d . . .
F5E F 0.15020(12) 0.20039(14) 0.39531(12) 0.0447(8) Uani 1 1 d . . .
F6E F 0.06873(13) 0.28169(13) 0.35802(12) 0.0387(8) Uani 1 1 d . . .
O1E O 0.07562(12) 0.34183(14) 0.20369(13) 0.0202(8) Uani 1 1 d . . .
O2E O 0.20773(12) 0.33774(14) 0.19395(13) 0.0196(8) Uani 1 1 d . . .
O3E O 0.01130(13) 0.20934(14) 0.26499(13) 0.0190(8) Uani 1 1 d . . .
O4E O 0.09803(14) 0.11086(14) 0.30831(13) 0.0241(8) Uani 1 1 d . . .
N1E N 0.14824(15) 0.22666(17) 0.25129(16) 0.0159(9) Uani 1 1 d . . .
C1E C 0.1316(2) 0.2767(2) 0.1210(2) 0.0280(13) Uani 1 1 d . . .
C2E C 0.0857(2) 0.2119(2) 0.3686(2) 0.0255(13) Uani 1 1 d . . .
S1F S 0.61604(5) 0.07275(6) 0.35080(5) 0.0158(3) Uani 1 1 d . . .
S2F S 0.59916(5) -0.06648(6) 0.33697(5) 0.0157(3) Uani 1 1 d . . .
F1F F 0.54802(13) 0.13741(13) 0.42764(12) 0.0399(8) Uani 1 1 d . . .
F2F F 0.50147(12) 0.03641(13) 0.42386(12) 0.0295(7) Uani 1 1 d . . .
F3F F 0.60002(13) 0.03778(13) 0.47775(12) 0.0346(7) Uani 1 1 d . . .
F4F F 0.54263(14) -0.10355(13) 0.45403(12) 0.0423(8) Uani 1 1 d . . .
F5F F 0.54530(12) -0.18660(12) 0.40337(12) 0.0313(7) Uani 1 1 d . . .
F6F F 0.64321(13) -0.15674(13) 0.44290(13) 0.0419(8) Uani 1 1 d . . .
O1F O 0.56410(13) 0.09917(14) 0.29891(13) 0.0187(8) Uani 1 1 d . . .
O2F O 0.67663(13) 0.11619(14) 0.35514(14) 0.0236(8) Uani 1 1 d . . .
O3F O 0.52917(13) -0.04485(14) 0.30839(14) 0.0225(8) Uani 1 1 d . . .
O4F O 0.64615(14) -0.10584(14) 0.30412(14) 0.0271(8) Uani 1 1 d . . .
N1F N 0.64309(16) -0.00735(16) 0.35838(16) 0.0146(9) Uani 1 1 d . . .
C1F C 0.5633(2) 0.0702(2) 0.4251(2) 0.0271(13) Uani 1 1 d . . .
C2F C 0.5820(2) -0.1324(2) 0.4142(2) 0.0242(12) Uani 1 1 d . . .
S1G S 0.33732(6) 0.62597(6) 0.13066(6) 0.0232(3) Uani 1 1 d . . .
S2G S 0.38359(6) 0.48468(6) 0.14006(6) 0.0191(3) Uani 1 1 d . . .
F1G F 0.41866(14) 0.66370(15) 0.02646(13) 0.0500(9) Uani 1 1 d . . .
F2G F 0.30558(15) 0.65774(16) 0.00649(13) 0.0619(10) Uani 1 1 d . . .
F3G F 0.34487(16) 0.74572(16) 0.04180(16) 0.0687(11) Uani 1 1 d . . .
F4G F 0.42277(17) 0.52064(16) 0.01779(14) 0.0677(11) Uani 1 1 d . . .
F5G F 0.33632(14) 0.44575(17) 0.03856(14) 0.0667(10) Uani 1 1 d . . .
F6G F 0.44518(13) 0.41040(14) 0.06774(12) 0.0396(8) Uani 1 1 d . . .
O1G O 0.40199(13) 0.63744(14) 0.16470(14) 0.0239(8) Uani 1 1 d . . .
O2G O 0.27050(14) 0.65458(15) 0.14748(15) 0.0344(9) Uani 1 1 d . . .
O3G O 0.45418(14) 0.50207(14) 0.15989(15) 0.0303(9) Uani 1 1 d . . .
O4G O 0.35221(14) 0.41992(15) 0.17799(14) 0.0275(8) Uani 1 1 d . . .
N1G N 0.32576(16) 0.54667(18) 0.12527(16) 0.0186(9) Uani 1 1 d . . .
C1G C 0.3533(3) 0.6756(3) 0.0464(3) 0.0426(16) Uani 1 1 d . . .
C2G C 0.3979(3) 0.4654(3) 0.0608(3) 0.0364(14) Uani 1 1 d . . .
S1H S 1.08349(6) 0.88367(6) 0.34075(6) 0.0237(3) Uani 1 1 d . . .
S2H S 1.13090(6) 0.74206(6) 0.35060(6) 0.0222(3) Uani 1 1 d . . .
F1H F 1.09925(14) 0.88903(16) 0.46212(13) 0.0546(9) Uani 1 1 d . . .
F2H F 1.00335(14) 0.83691(15) 0.44372(14) 0.0527(9) Uani 1 1 d . . .
F3H F 1.00942(13) 0.95170(14) 0.41104(13) 0.0421(8) Uani 1 1 d . . .
F5H F 1.12908(13) 0.62042(13) 0.43845(13) 0.0392(8) Uani 1 1 d . . .
F4H F 1.05780(14) 0.70067(14) 0.45911(13) 0.0503(9) Uani 1 1 d . . .
F6H F 1.17245(15) 0.70745(14) 0.47243(13) 0.0502(9) Uani 1 1 d . . .
O1H O 1.02065(14) 0.87280(14) 0.30441(14) 0.0286(9) Uani 1 1 d . D .
O2H O 1.12097(15) 0.94990(15) 0.31831(15) 0.0362(9) Uani 1 1 d . . .
O3H O 1.06476(13) 0.72948(14) 0.31904(14) 0.0268(8) Uani 1 1 d . D .
O4H O 1.19724(13) 0.71631(15) 0.32943(14) 0.0267(8) Uani 1 1 d . D .
N1H N 1.14028(16) 0.82075(18) 0.35857(17) 0.0213(10) Uani 1 1 d . D .
C1H C 1.0473(3) 0.8902(3) 0.4192(2) 0.0321(14) Uani 1 1 d . D .
C2H C 1.1207(3) 0.6906(3) 0.4348(2) 0.0324(14) Uani 1 1 d . D .
S1I S 0.64696(6) 0.59895(6) 0.20647(6) 0.0269(3) Uani 1 1 d . . .
S2I S 0.58004(6) 0.67629(7) 0.28454(7) 0.0317(4) Uani 1 1 d . . .
F1I F 0.69596(14) 0.70247(16) 0.11205(14) 0.0557(9) Uani 1 1 d . . .
F2I F 0.57985(14) 0.69691(15) 0.11820(14) 0.0538(9) Uani 1 1 d . . .
F3I F 0.64084(15) 0.61949(16) 0.08129(14) 0.0582(9) Uani 1 1 d . . .
F4I F 0.63925(13) 0.62897(15) 0.39976(13) 0.0527(9) Uani 1 1 d . . .
F5I F 0.52304(14) 0.63754(16) 0.39916(14) 0.0603(10) Uani 1 1 d . . .
F6I F 0.57578(12) 0.55087(14) 0.36783(13) 0.0377(8) Uani 1 1 d . . .
O1I O 0.58344(13) 0.55519(14) 0.21130(14) 0.0272(8) Uani 1 1 d . D .
O2I O 0.71512(14) 0.56204(15) 0.20856(15) 0.0321(9) Uani 1 1 d . D .
O3I O 0.51200(13) 0.66355(14) 0.25720(14) 0.0269(8) Uani 1 1 d . D .
O4I O 0.59226(14) 0.74744(16) 0.29156(16) 0.0417(10) Uani 1 1 d . D .
N1I N 0.64947(16) 0.65113(18) 0.25255(18) 0.0256(10) Uani 1 1 d . D .
C1I C 0.6412(3) 0.6587(3) 0.1240(3) 0.0410(15) Uani 1 1 d . D .
C2I C 0.5801(2) 0.6187(3) 0.3686(3) 0.0381(15) Uani 1 1 d . D .
S1L S 0.83748(6) 0.31286(6) 0.30888(6) 0.0180(3) Uani 1 1 d . . .
S2L S 0.84334(6) 0.43366(6) 0.35679(6) 0.0219(3) Uani 1 1 d . . .
F1L F 0.87374(13) 0.17967(12) 0.35900(12) 0.0337(7) Uani 1 1 d . . .
F2L F 0.78728(13) 0.21903(13) 0.41001(12) 0.0359(7) Uani 1 1 d . . .
F3L F 0.89776(12) 0.24993(13) 0.42103(12) 0.0316(7) Uani 1 1 d . . .
F4L F 0.75145(13) 0.41126(17) 0.45412(14) 0.0545(9) Uani 1 1 d . . .
F5L F 0.79926(15) 0.51589(17) 0.42777(17) 0.0869(12) Uani 1 1 d . . .
F6L F 0.71517(14) 0.48884(14) 0.36758(16) 0.0596(10) Uani 1 1 d . . .
O1L O 0.91030(13) 0.33087(14) 0.28555(13) 0.0178(7) Uani 1 1 d . . .
O2L O 0.78798(13) 0.28790(15) 0.26809(14) 0.0242(8) Uani 1 1 d . . .
O3L O 0.90356(14) 0.41051(15) 0.40010(14) 0.0253(8) Uani 1 1 d . D .
O4L O 0.85424(14) 0.49488(15) 0.30249(15) 0.0300(9) Uani 1 1 d . D .
N1L N 0.79913(15) 0.37228(17) 0.33675(16) 0.0169(9) Uani 1 1 d . D .
C1L C 0.8495(2) 0.2349(2) 0.3794(2) 0.0257(13) Uani 1 1 d . . .
C2L C 0.7732(3) 0.4637(3) 0.4050(3) 0.0388(15) Uani 1 1 d . D .
N1M N 0.5928(3) -0.0174(4) 0.0824(3) 0.0167(19) Uani 0.5056(17) 1 d P . 1
S1M S 0.62137(12) -0.09668(12) 0.08947(12) 0.0187(7) Uani 0.5056(17) 1 d P . 1
O1M O 0.6257(3) -0.1410(3) 0.1565(3) 0.0199(17) Uiso 0.5056(17) 1 d P . 1
O2M O 0.5876(5) -0.1264(5) 0.0422(5) 0.033(3) Uiso 0.5056(17) 1 d P . 1
C1M C 0.7141(5) -0.0868(5) 0.0594(5) 0.027(2) Uiso 0.5056(17) 1 d P . 1
F1M F 0.7551(2) -0.0539(3) 0.0952(2) 0.0304(14) Uiso 0.5056(17) 1 d P . 1
F2M F 0.7443(3) -0.1498(3) 0.0657(3) 0.0287(16) Uiso 0.5056(17) 1 d P . 1
F3M F 0.7179(3) -0.0497(3) -0.0007(2) 0.0319(15) Uiso 0.5056(17) 1 d P . 1
S2M S 0.5996(3) 0.0258(3) 0.1360(2) 0.0215(13) Uani 0.5056(17) 1 d P . 1
O3M O 0.6594(3) 0.0028(3) 0.1830(3) 0.0222(16) Uiso 0.5056(17) 1 d P . 1
O4M O 0.5275(6) 0.0370(5) 0.1655(5) 0.017(3) Uiso 0.5056(17) 1 d P . 1
C2M C 0.5943(6) 0.1006(6) 0.0683(6) 0.038(3) Uiso 0.5056(17) 1 d P . 1
F4M F 0.5438(3) 0.0889(3) 0.0309(3) 0.0529(17) Uiso 0.5056(17) 1 d P . 1
F5M F 0.5883(3) 0.1650(3) 0.0789(3) 0.0454(17) Uiso 0.5056(17) 1 d P . 1
F6M F 0.6586(3) 0.0958(3) 0.0400(3) 0.0369(16) Uiso 0.5056(17) 1 d P . 1
N1M' N 0.5939(4) -0.0415(4) 0.1327(4) 0.020(2) Uiso 0.4944(17) 1 d P . 2
S1M' S 0.66472(12) -0.08913(13) 0.13604(12) 0.0199(7) Uani 0.4944(17) 1 d P . 2
O1M' O 0.6528(3) -0.1585(3) 0.1774(3) 0.0285(19) Uiso 0.4944(17) 1 d P . 2
O2M' O 0.7321(3) -0.0568(3) 0.1437(3) 0.0345(18) Uiso 0.4944(17) 1 d P . 2
C1M' C 0.6630(6) -0.1055(6) 0.0547(5) 0.035(3) Uiso 0.4944(17) 1 d P . 2
F1M' F 0.6029(5) -0.1361(5) 0.0444(5) 0.048(3) Uiso 0.4944(17) 1 d P . 2
F2M' F 0.7206(3) -0.1498(3) 0.0482(3) 0.0332(18) Uiso 0.4944(17) 1 d P . 2
F3M' F 0.6715(3) -0.0434(3) 0.0091(3) 0.064(2) Uiso 0.4944(17) 1 d P . 2
S2M' S 0.5905(3) 0.0314(3) 0.1506(3) 0.0217(13) Uani 0.4944(17) 1 d P . 2
O3M' O 0.6481(3) 0.0507(3) 0.1861(3) 0.0219(16) Uiso 0.4944(17) 1 d P . 2
O4M' O 0.5185(6) 0.0423(7) 0.1694(6) 0.043(5) Uiso 0.4944(17) 1 d P . 2
C2M' C 0.6246(5) 0.1120(5) 0.0857(5) 0.022(3) Uiso 0.4944(17) 1 d P . 2
F4M' F 0.6329(3) 0.1566(3) 0.1242(3) 0.0465(17) Uiso 0.4944(17) 1 d P . 2
F5M' F 0.5735(3) 0.1387(3) 0.0417(3) 0.0389(17) Uiso 0.4944(17) 1 d P . 2
F6M' F 0.6883(3) 0.1074(3) 0.0583(3) 0.0377(17) Uiso 0.4944(17) 1 d P . 2
S1N S 0.8892(3) 0.6899(3) 0.2027(3) 0.0226(14) Uani 0.5079(19) 1 d P D 1
S2N S 0.82827(13) 0.75740(14) 0.29263(16) 0.0208(7) Uani 0.5079(19) 1 d P D 1
F1N F 0.8266(3) 0.7400(3) 0.0898(3) 0.0376(16) Uiso 0.5079(19) 1 d P D 1
F2N F 0.9448(4) 0.7469(3) 0.0896(3) 0.050(2) Uiso 0.5079(19) 1 d P D 1
F3N F 0.8792(3) 0.8192(3) 0.1279(3) 0.0344(15) Uiso 0.5079(19) 1 d P D 1
F4N F 0.7802(3) 0.6506(3) 0.3822(3) 0.059(2) Uiso 0.5079(19) 1 d P D 1
F5N F 0.8936(3) 0.6483(3) 0.3693(3) 0.0478(19) Uiso 0.5079(19) 1 d P D 1
F6N F 0.8453(3) 0.7245(3) 0.4172(3) 0.0590(19) Uiso 0.5079(19) 1 d P D 1
O1N O 0.9578(4) 0.7003(4) 0.2305(3) 0.016(2) Uiso 0.5079(19) 1 d P D 1
O2N O 0.8757(4) 0.6194(4) 0.1927(4) 0.018(2) Uiso 0.5079(19) 1 d P D 1
O3N O 0.8924(3) 0.8004(3) 0.2877(3) 0.0177(15) Uiso 0.5079(19) 1 d P D 1
O4N O 0.7602(3) 0.7928(3) 0.2970(3) 0.0237(16) Uiso 0.5079(19) 1 d P D 1
N1N N 0.8222(4) 0.7104(4) 0.2410(4) 0.022(2) Uiso 0.5079(19) 1 d P D 1
C1N C 0.8865(5) 0.7522(6) 0.1220(5) 0.028(3) Uiso 0.5079(19) 1 d P D 1
C2N C 0.8363(6) 0.6915(6) 0.3728(6) 0.047(3) Uiso 0.5079(19) 1 d P D 1
S1N' S 0.8976(3) 0.6881(3) 0.1837(3) 0.0215(13) Uani 0.4921(19) 1 d P D 2
S2N' S 0.82921(13) 0.77725(15) 0.24814(15) 0.0188(7) Uani 0.4921(19) 1 d P D 2
F1N' F 0.8484(3) 0.7263(3) 0.0645(2) 0.0197(14) Uiso 0.4921(19) 1 d P D 2
F2N' F 0.9631(3) 0.7193(3) 0.0721(3) 0.0284(15) Uiso 0.4921(19) 1 d P D 2
F3N' F 0.9069(3) 0.8099(3) 0.0936(3) 0.0237(14) Uiso 0.4921(19) 1 d P D 2
F4N' F 0.7744(3) 0.6829(3) 0.3478(3) 0.0383(17) Uiso 0.4921(19) 1 d P D 2
F5N' F 0.8925(3) 0.6853(3) 0.3460(3) 0.0404(18) Uiso 0.4921(19) 1 d P D 2
F6N' F 0.8311(3) 0.7718(3) 0.3712(3) 0.0447(17) Uiso 0.4921(19) 1 d P D 2
O2N' O 0.8855(4) 0.6164(4) 0.1774(4) 0.015(2) Uiso 0.4921(19) 1 d P D 2
O1N' O 0.9661(4) 0.7016(4) 0.2111(3) 0.010(2) Uiso 0.4921(19) 1 d P D 2
O4N' O 0.7615(3) 0.8152(3) 0.2414(3) 0.0208(16) Uiso 0.4921(19) 1 d P D 2
N1N' N 0.8273(4) 0.7195(4) 0.2078(4) 0.014(2) Uiso 0.4921(19) 1 d P D 2
O3N' O 0.8942(3) 0.8198(3) 0.2421(3) 0.0163(15) Uiso 0.4921(19) 1 d P D 2
C1N' C 0.9060(6) 0.7401(5) 0.0965(5) 0.016(3) Uiso 0.4921(19) 1 d P D 2
C2N' C 0.8310(6) 0.7237(6) 0.3346(6) 0.028(3) Uiso 0.4921(19) 1 d P D 2

loop_
_atom_site_aniso_label
_atom_site_aniso_U_11
_atom_site_aniso_U_22
_atom_site_aniso_U_33
_atom_site_aniso_U_23
_atom_site_aniso_U_13
_atom_site_aniso_U_12
Li1 0.018(4) 0.017(5) 0.046(6) -0.005(4) -0.001(4) -0.006(4)
Li2 0.020(4) 0.029(5) 0.030(5) -0.005(4) -0.003(4) 0.002(4)
Li3 0.022(4) 0.016(4) 0.030(5) -0.009(4) 0.004(4) -0.006(3)
Li4 0.015(4) 0.028(5) 0.058(6) -0.019(5) -0.018(4) 0.001(4)
Li5 0.024(4) 0.016(4) 0.026(5) -0.010(4) -0.003(4) -0.001(3)
Li6 0.030(4) 0.003(4) 0.028(5) -0.001(4) 0.002(4) -0.003(3)
Li7 0.022(5) 0.076(7) 0.142(10) -0.100(7) 0.004(5) 0.003(5)
Li8 0.012(4) 0.018(5) 0.082(7) -0.026(5) -0.011(4) 0.003(4)
N1V 0.0125(19) 0.013(2) 0.023(2) -0.003(2) 0.0015(17) 0.0006(17)
C1V 0.010(2) 0.025(3) 0.027(3) -0.011(3) -0.002(2) 0.003(2)
C2V 0.022(3) 0.038(3) 0.024(3) -0.006(3) 0.004(2) 0.005(2)
C3V 0.019(3) 0.038(4) 0.043(4) 0.003(3) -0.004(3) 0.002(2)
C4V 0.017(2) 0.016(3) 0.039(3) -0.001(3) -0.005(2) -0.002(2)
C5V 0.019(2) 0.018(3) 0.024(3) -0.002(3) -0.005(2) -0.002(2)
C6V 0.024(3) 0.024(3) 0.037(3) -0.017(3) -0.001(2) 0.002(2)
C7V 0.036(3) 0.036(3) 0.032(3) -0.019(3) 0.007(3) -0.008(3)
C8V 0.038(3) 0.067(4) 0.043(4) -0.040(3) 0.004(3) -0.010(3)
C9V 0.016(3) 0.034(3) 0.040(3) -0.021(3) -0.005(2) 0.006(2)
N1Z 0.023(2) 0.013(2) 0.027(3) -0.004(2) 0.0012(19) 0.0032(18)
C1Z 0.027(3) 0.033(3) 0.044(4) -0.011(3) 0.019(3) 0.002(2)
C2Z 0.048(3) 0.044(4) 0.048(4) -0.018(3) 0.029(3) -0.007(3)
C3Z 0.082(4) 0.046(4) 0.034(4) -0.012(3) 0.010(3) 0.025(3)
C4Z 0.056(3) 0.024(3) 0.030(3) -0.007(3) -0.006(3) 0.027(3)
C5Z 0.021(3) 0.016(3) 0.029(3) -0.002(3) -0.003(2) -0.003(2)
C6Z 0.016(2) 0.024(3) 0.029(3) -0.010(3) 0.004(2) -0.006(2)
C7Z 0.032(3) 0.031(3) 0.025(3) -0.008(3) -0.007(2) -0.001(2)
C8Z 0.035(3) 0.046(4) 0.034(3) -0.018(3) 0.003(3) -0.018(3)
C9Z 0.041(3) 0.031(3) 0.044(4) -0.026(3) 0.006(3) -0.011(3)
N1T 0.101(4) 0.042(3) 0.051(4) 0.021(3) -0.049(3) -0.051(3)
C5T 0.075(4) 0.028(3) 0.050(4) -0.001(3) -0.027(3) -0.021(3)
C6T 0.027(3) 0.025(3) 0.083(5) -0.017(3) -0.020(3) 0.007(3)
C7T 0.023(3) 0.048(4) 0.071(5) -0.022(4) -0.003(3) 0.011(3)
C8T 0.073(5) 0.108(6) 0.097(6) -0.064(5) 0.031(4) 0.006(4)
N1U 0.0160(16) 0.0227(16) 0.0400(18) -0.0173(16) -0.0047(15) 0.0042(15)
C1U 0.011(3) 0.017(3) 0.036(3) -0.017(3) -0.001(3) 0.003(3)
C2U 0.015(3) 0.022(3) 0.035(3) -0.013(3) -0.003(3) 0.002(2)
C3U 0.014(3) 0.023(3) 0.035(3) -0.013(3) -0.001(3) 0.005(3)
C4U 0.014(3) 0.021(3) 0.035(3) -0.017(3) -0.001(3) 0.005(3)
C5U 0.017(2) 0.028(3) 0.041(3) -0.016(2) 0.000(2) -0.001(2)
C6U 0.020(3) 0.030(3) 0.043(3) -0.018(3) 0.001(3) -0.002(3)
C7U 0.029(3) 0.037(3) 0.042(3) -0.017(3) 0.000(3) -0.009(3)
C8U 0.036(6) 0.053(6) 0.047(6) -0.030(5) -0.010(5) -0.012(5)
C9U 0.018(4) 0.030(4) 0.044(5) -0.013(4) -0.004(4) 0.007(4)
N1U' 0.0160(16) 0.0227(16) 0.0400(18) -0.0173(16) -0.0047(15) 0.0042(15)
C1U' 0.018(3) 0.021(3) 0.040(3) -0.018(3) -0.006(3) 0.005(3)
C2U' 0.019(3) 0.024(3) 0.038(3) -0.014(3) -0.002(3) 0.006(2)
C3U' 0.026(3) 0.034(3) 0.043(3) -0.005(3) -0.001(3) 0.006(3)
C4U' 0.020(3) 0.027(3) 0.040(3) -0.016(3) -0.005(3) 0.005(3)
C5U' 0.019(3) 0.028(3) 0.042(3) -0.016(3) 0.003(3) 0.000(3)
C6U' 0.025(3) 0.032(3) 0.046(3) -0.015(3) 0.005(3) -0.005(2)
C7U' 0.041(3) 0.037(4) 0.047(4) -0.016(3) 0.016(3) -0.008(3)
C8U' 0.088(7) 0.042(6) 0.057(7) -0.008(6) 0.036(6) -0.018(6)
C9U' 0.022(5) 0.028(5) 0.055(6) -0.010(5) -0.012(4) -0.002(4)
S1A 0.0369(8) 0.0179(7) 0.0362(9) -0.0121(7) -0.0193(7) 0.0076(6)
S2A 0.0610(9) 0.0196(8) 0.0325(9) -0.0123(7) -0.0263(7) 0.0083(7)
F1A 0.0313(15) 0.0284(17) 0.0377(19) -0.0094(15) -0.0013(13) -0.0028(13)
F2A 0.0279(15) 0.0282(17) 0.0442(19) -0.0051(15) -0.0162(14) 0.0076(13)
F3A 0.0640(19) 0.0386(19) 0.0352(19) -0.0237(16) -0.0178(15) 0.0106(15)
F4A 0.078(2) 0.052(2) 0.050(2) -0.0297(19) -0.0166(18) 0.0098(18)
F5A 0.092(2) 0.046(2) 0.044(2) -0.0206(18) -0.0464(18) 0.0078(18)
F6A 0.137(3) 0.0292(19) 0.057(2) -0.0301(19) -0.035(2) 0.0255(19)
O1A 0.0295(19) 0.029(2) 0.065(3) -0.022(2) -0.0204(18) 0.0170(16)
O2A 0.0387(19) 0.0182(19) 0.029(2) -0.0124(17) -0.0206(16) 0.0078(15)
O3A 0.063(2) 0.021(2) 0.045(3) -0.0069(19) -0.0246(19) -0.0103(18)
O4A 0.059(2) 0.022(2) 0.036(2) -0.0113(18) -0.0322(18) 0.0150(17)
N1A 0.036(2) 0.013(2) 0.041(3) -0.011(2) -0.022(2) 0.0038(19)
C1A 0.038(3) 0.024(3) 0.038(4) -0.017(3) -0.004(3) 0.003(3)
C2A 0.080(5) 0.025(4) 0.049(4) -0.016(3) -0.025(4) 0.007(3)
S1B 0.0309(7) 0.0224(8) 0.0312(8) -0.0115(7) -0.0106(6) -0.0013(6)
S2B 0.0246(7) 0.0198(7) 0.0234(8) -0.0061(6) -0.0051(6) 0.0016(6)
F1B 0.114(3) 0.044(2) 0.083(3) -0.044(2) -0.022(2) -0.001(2)
F2B 0.099(3) 0.077(3) 0.056(2) -0.029(2) -0.051(2) 0.002(2)
F3B 0.094(3) 0.074(3) 0.049(2) -0.042(2) 0.0134(19) -0.005(2)
F4B 0.0444(17) 0.0317(18) 0.0295(18) 0.0013(15) -0.0076(14) -0.0163(14)
F5B 0.0319(15) 0.0360(18) 0.044(2) -0.0057(16) -0.0147(14) 0.0089(14)
F6B 0.0639(19) 0.0440(19) 0.0230(18) -0.0148(16) -0.0042(15) -0.0081(15)
O1B 0.0275(18) 0.024(2) 0.043(2) -0.0118(18) -0.0121(16) 0.0029(15)
O2B 0.0282(19) 0.028(2) 0.052(3) 0.003(2) -0.0080(17) -0.0120(16)
O3B 0.0200(17) 0.034(2) 0.048(2) -0.0172(19) -0.0065(16) 0.0059(16)
O4B 0.0347(18) 0.0155(18) 0.0170(19) -0.0039(16) -0.0040(15) -0.0003(15)
N1B 0.025(2) 0.017(2) 0.031(3) -0.010(2) -0.0042(18) -0.0006(18)
C2B 0.042(3) 0.023(3) 0.023(3) -0.008(3) -0.003(3) -0.006(3)
C1B 0.084(5) 0.034(4) 0.057(5) -0.031(4) -0.012(4) -0.006(4)
S1C 0.0204(7) 0.0156(7) 0.0255(8) -0.0050(6) -0.0072(6) 0.0022(5)
S2C 0.0164(6) 0.0168(7) 0.0268(8) -0.0064(6) -0.0037(6) 0.0011(5)
F1C 0.0450(17) 0.0419(19) 0.0319(19) -0.0127(16) 0.0041(14) -0.0049(15)
F2C 0.0302(15) 0.0502(19) 0.0351(18) -0.0153(16) -0.0209(13) 0.0155(14)
F3C 0.0470(17) 0.0269(17) 0.047(2) -0.0192(16) -0.0158(14) 0.0059(14)
F4C 0.0350(15) 0.0313(17) 0.0234(17) -0.0023(15) -0.0059(13) 0.0061(13)
F5C 0.0241(14) 0.0357(17) 0.0451(19) -0.0180(15) -0.0014(13) 0.0153(13)
F6C 0.0238(14) 0.0297(16) 0.0378(18) -0.0165(15) -0.0030(13) -0.0069(13)
O1C 0.0129(15) 0.0170(18) 0.027(2) -0.0031(16) -0.0083(14) -0.0013(13)
O2C 0.0281(17) 0.0108(17) 0.025(2) -0.0016(16) -0.0078(15) 0.0020(14)
O3C 0.0141(15) 0.0143(17) 0.030(2) -0.0077(16) -0.0038(14) 0.0041(13)
O4C 0.0104(15) 0.0187(18) 0.040(2) -0.0067(17) -0.0048(14) -0.0009(14)
N1C 0.015(2) 0.015(2) 0.026(2) 0.002(2) -0.0062(18) -0.0046(17)
C1C 0.024(3) 0.027(3) 0.025(3) -0.005(3) -0.008(2) 0.000(3)
C2C 0.028(3) 0.017(3) 0.031(3) -0.007(3) -0.001(2) 0.000(2)
S1D 0.0329(7) 0.0272(8) 0.0223(8) 0.0038(7) 0.0065(6) 0.0183(6)
S2D 0.0314(7) 0.0406(9) 0.0221(8) -0.0173(7) -0.0089(6) 0.0205(7)
F1D 0.100(3) 0.034(2) 0.072(3) 0.026(2) 0.034(2) 0.014(2)
F2D 0.072(2) 0.090(3) 0.056(2) 0.034(2) 0.0043(19) 0.049(2)
F3D 0.081(2) 0.072(2) 0.031(2) 0.0166(19) 0.0205(17) 0.0348(19)
F4D 0.089(2) 0.069(2) 0.033(2) -0.0312(18) -0.0153(16) 0.0518(19)
F5D 0.065(2) 0.073(3) 0.042(2) -0.015(2) 0.0160(18) 0.0305(19)
F6D 0.105(2) 0.089(3) 0.0228(19) -0.0271(19) -0.0273(18) 0.069(2)
O1D 0.0262(18) 0.0200(19) 0.027(2) 0.0054(17) 0.0024(15) 0.0098(15)
O2D 0.0303(18) 0.0234(19) 0.035(2) -0.0106(18) 0.0084(16) 0.0131(15)
O3D 0.0214(17) 0.0250(19) 0.0173(19) -0.0063(16) -0.0079(14) 0.0127(14)
O4D 0.0302(19) 0.053(2) 0.052(3) -0.032(2) -0.0167(17) 0.0120(18)
N1D 0.031(2) 0.030(3) 0.023(3) -0.010(2) -0.0051(19) 0.0177(19)
C1D 0.044(4) 0.050(4) 0.050(4) 0.027(4) 0.019(3) 0.042(3)
C2D 0.068(4) 0.047(4) 0.024(4) -0.019(3) -0.013(3) 0.039(3)
S1E 0.0182(6) 0.0148(7) 0.0269(8) -0.0072(6) -0.0036(6) 0.0011(5)
S2E 0.0208(6) 0.0145(7) 0.0209(7) -0.0080(6) -0.0004(5) 0.0056(5)
F1E 0.0311(16) 0.052(2) 0.047(2) -0.0301(17) 0.0010(14) 0.0049(14)
F2E 0.0561(18) 0.0398(19) 0.0289(19) -0.0007(16) -0.0042(15) -0.0093(15)
F3E 0.0290(15) 0.0347(17) 0.0377(18) -0.0209(15) -0.0052(13) -0.0069(13)
F4E 0.0386(16) 0.050(2) 0.0236(18) -0.0104(16) 0.0069(14) 0.0066(15)
F5E 0.0279(15) 0.077(2) 0.0379(19) -0.0327(18) -0.0183(14) 0.0254(15)
F6E 0.0480(17) 0.0339(18) 0.043(2) -0.0263(16) -0.0088(14) 0.0140(14)
O1E 0.0107(15) 0.0161(18) 0.035(2) -0.0094(16) -0.0032(14) 0.0053(13)
O2E 0.0101(15) 0.0163(17) 0.036(2) -0.0128(16) -0.0017(14) -0.0031(13)
O3E 0.0176(16) 0.0147(17) 0.0246(19) -0.0052(16) -0.0055(14) 0.0022(13)
O4E 0.0335(18) 0.0140(18) 0.024(2) -0.0035(16) 0.0035(15) 0.0113(15)
N1E 0.0103(18) 0.016(2) 0.018(2) 0.0007(19) 0.0025(16) 0.0032(16)
C1E 0.033(3) 0.024(3) 0.026(3) -0.005(3) -0.003(3) 0.004(3)
C2E 0.028(3) 0.028(3) 0.024(3) -0.014(3) -0.011(2) 0.014(2)
S1F 0.0151(6) 0.0156(7) 0.0177(7) -0.0064(6) -0.0013(5) 0.0016(5)
S2F 0.0148(6) 0.0154(7) 0.0173(7) -0.0047(6) -0.0003(5) -0.0016(5)
F1F 0.0651(19) 0.0210(16) 0.0349(19) -0.0098(15) 0.0249(15) 0.0034(14)
F2F 0.0225(14) 0.0283(17) 0.0364(18) -0.0058(15) 0.0074(13) 0.0002(13)
F3F 0.0533(17) 0.0319(17) 0.0188(17) -0.0063(15) -0.0056(14) -0.0055(14)
F4F 0.074(2) 0.0224(17) 0.0308(18) -0.0072(15) 0.0268(15) 0.0003(15)
F5F 0.0377(16) 0.0203(16) 0.0358(18) -0.0065(15) 0.0023(13) -0.0103(13)
F6F 0.0333(16) 0.0356(18) 0.043(2) 0.0157(16) -0.0210(14) 0.0006(14)
O1F 0.0213(16) 0.0152(17) 0.0171(19) 0.0003(15) -0.0063(14) 0.0030(14)
O2F 0.0178(16) 0.0195(18) 0.037(2) -0.0137(17) -0.0040(15) -0.0031(14)
O3F 0.0178(16) 0.0168(18) 0.030(2) -0.0015(16) -0.0091(14) -0.0040(14)
O4F 0.0332(18) 0.0220(19) 0.031(2) -0.0150(17) 0.0119(15) -0.0043(15)
N1F 0.0152(19) 0.008(2) 0.021(2) -0.0049(19) -0.0051(17) 0.0035(16)
C1F 0.038(3) 0.017(3) 0.027(3) -0.007(3) -0.004(3) 0.004(3)
C2F 0.024(3) 0.024(3) 0.024(3) -0.003(3) 0.005(2) -0.001(2)
S1G 0.0194(7) 0.0188(7) 0.0298(8) -0.0031(7) -0.0043(6) 0.0005(6)
S2G 0.0194(6) 0.0157(7) 0.0227(8) -0.0057(6) -0.0042(6) -0.0027(6)
F1G 0.0381(18) 0.062(2) 0.041(2) 0.0030(18) 0.0083(15) -0.0115(16)
F2G 0.063(2) 0.078(3) 0.030(2) 0.0157(19) -0.0191(17) -0.0161(19)
F3G 0.089(2) 0.029(2) 0.070(3) 0.021(2) -0.0082(19) -0.0025(18)
F4G 0.096(2) 0.055(2) 0.039(2) 0.0102(19) 0.0307(19) 0.030(2)
F5G 0.0438(18) 0.122(3) 0.057(2) -0.068(2) -0.0284(16) 0.0278(19)
F6G 0.0411(16) 0.0380(18) 0.044(2) -0.0185(16) 0.0007(14) 0.0194(14)
O1G 0.0169(16) 0.0173(18) 0.039(2) -0.0101(17) -0.0099(15) 0.0004(14)
O2G 0.0199(17) 0.027(2) 0.059(3) -0.0157(19) -0.0040(16) 0.0065(15)
O3G 0.0232(17) 0.0179(19) 0.053(2) -0.0147(18) -0.0201(16) 0.0012(15)
O4G 0.0400(19) 0.0163(19) 0.027(2) -0.0066(17) 0.0079(16) -0.0104(16)
N1G 0.0106(19) 0.017(2) 0.028(3) -0.006(2) -0.0046(17) -0.0043(17)
C1G 0.044(4) 0.032(4) 0.046(4) 0.001(3) -0.011(3) -0.011(3)
C2G 0.032(3) 0.042(4) 0.035(4) -0.012(3) 0.010(3) 0.005(3)
S1H 0.0279(7) 0.0156(7) 0.0305(8) -0.0107(7) 0.0107(6) -0.0043(6)
S2H 0.0197(7) 0.0186(7) 0.0318(8) -0.0129(7) 0.0016(6) -0.0024(6)
F1H 0.0518(19) 0.079(2) 0.043(2) -0.0344(19) -0.0072(16) 0.0242(17)
F2H 0.0547(19) 0.045(2) 0.054(2) -0.0055(18) 0.0351(16) -0.0010(17)
F3H 0.0506(18) 0.0369(18) 0.043(2) -0.0184(16) 0.0115(15) 0.0161(15)
F5H 0.0576(18) 0.0196(16) 0.042(2) -0.0115(16) -0.0101(15) -0.0025(14)
F4H 0.0498(19) 0.042(2) 0.055(2) -0.0050(18) 0.0292(16) -0.0075(16)
F6H 0.075(2) 0.043(2) 0.035(2) -0.0143(17) -0.0079(16) -0.0254(17)
O1H 0.0294(18) 0.0191(19) 0.039(2) -0.0108(18) -0.0052(16) 0.0060(15)
O2H 0.046(2) 0.0157(19) 0.049(2) -0.0130(19) 0.0265(18) -0.0155(16)
O3H 0.0210(17) 0.0192(19) 0.046(2) -0.0193(18) -0.0103(16) -0.0006(14)
O4H 0.0199(17) 0.028(2) 0.036(2) -0.0144(18) 0.0014(15) 0.0058(15)
N1H 0.018(2) 0.017(2) 0.032(3) -0.013(2) 0.0045(18) -0.0005(17)
C1H 0.031(3) 0.026(3) 0.041(4) -0.013(3) 0.018(3) 0.004(3)
C2H 0.030(3) 0.027(3) 0.044(4) -0.016(3) 0.006(3) -0.010(3)
S1I 0.0188(7) 0.0241(7) 0.0445(9) -0.0215(7) -0.0069(6) 0.0059(6)
S2I 0.0158(7) 0.0296(8) 0.0604(10) -0.0315(8) -0.0089(6) 0.0058(6)
F1I 0.0484(19) 0.057(2) 0.058(2) -0.0075(19) -0.0062(17) -0.0145(17)
F2I 0.0424(18) 0.052(2) 0.064(2) -0.0090(19) -0.0147(16) 0.0180(16)
F3I 0.074(2) 0.065(2) 0.046(2) -0.033(2) -0.0090(17) -0.0026(18)
F4I 0.0325(16) 0.080(2) 0.058(2) -0.039(2) -0.0186(15) -0.0013(16)
F5I 0.0375(17) 0.099(3) 0.059(2) -0.048(2) 0.0026(16) 0.0202(17)
F6I 0.0262(15) 0.049(2) 0.041(2) -0.0175(17) -0.0037(13) 0.0047(14)
O1I 0.0182(17) 0.0200(19) 0.050(2) -0.0219(18) -0.0051(16) 0.0009(14)
O2I 0.0176(17) 0.037(2) 0.049(2) -0.0252(19) -0.0036(16) 0.0110(15)
O3I 0.0142(16) 0.0218(18) 0.053(2) -0.0242(18) -0.0123(15) 0.0048(14)
O4I 0.0226(18) 0.031(2) 0.086(3) -0.042(2) -0.0057(18) 0.0009(16)
N1I 0.0066(19) 0.029(2) 0.050(3) -0.026(2) -0.0075(18) 0.0029(17)
C1I 0.032(3) 0.044(4) 0.052(4) -0.024(3) -0.005(3) 0.003(3)
C2I 0.014(3) 0.061(4) 0.055(4) -0.044(4) -0.009(3) 0.010(3)
S1L 0.0177(6) 0.0185(7) 0.0183(7) -0.0055(6) 0.0008(5) 0.0038(5)
S2L 0.0184(6) 0.0191(7) 0.0308(8) -0.0110(7) 0.0047(6) -0.0006(6)
F1L 0.0452(17) 0.0144(15) 0.0419(19) -0.0085(15) 0.0039(14) 0.0066(13)
F2L 0.0352(16) 0.0300(17) 0.0380(19) -0.0004(15) 0.0143(14) -0.0031(14)
F3L 0.0391(16) 0.0315(17) 0.0224(17) -0.0039(15) -0.0073(13) 0.0052(14)
F4L 0.0362(17) 0.092(3) 0.047(2) -0.038(2) 0.0200(15) -0.0204(18)
F5L 0.061(2) 0.086(3) 0.154(3) -0.104(3) 0.044(2) -0.0285(19)
F6L 0.0344(17) 0.039(2) 0.110(3) -0.029(2) 0.0212(18) 0.0127(15)
O1L 0.0102(15) 0.0223(18) 0.0225(19) -0.0089(16) 0.0030(13) 0.0000(13)
O2L 0.0198(17) 0.029(2) 0.029(2) -0.0177(17) -0.0008(15) -0.0002(14)
O3L 0.0238(17) 0.0238(19) 0.028(2) -0.0062(17) -0.0082(15) 0.0007(15)
O4L 0.0232(17) 0.024(2) 0.038(2) 0.0023(18) 0.0012(16) -0.0067(15)
N1L 0.0108(19) 0.016(2) 0.026(2) -0.0092(19) 0.0005(17) 0.0033(16)
C1L 0.021(3) 0.029(3) 0.027(3) -0.006(3) 0.006(2) -0.002(2)
C2L 0.026(3) 0.037(4) 0.065(5) -0.034(3) 0.012(3) -0.009(3)
N1M 0.018(4) 0.017(4) 0.018(5) -0.010(4) -0.001(3) 0.009(3)
S1M 0.0169(13) 0.0213(14) 0.0206(15) -0.0108(12) 0.0005(11) 0.0030(11)
S2M 0.0145(19) 0.037(2) 0.014(2) -0.0072(19) -0.0032(16) -0.0023(16)
S1M' 0.0139(13) 0.0258(16) 0.0229(16) -0.0121(13) -0.0022(12) 0.0061(12)
S2M' 0.034(3) 0.018(2) 0.009(2) 0.0034(18) 0.0012(18) -0.0036(17)
S1N 0.018(2) 0.0074(18) 0.039(3) 0.0006(19) -0.0140(19) 0.0016(15)
S2N 0.0114(13) 0.0130(16) 0.039(2) -0.0081(16) -0.0012(15) 0.0035(11)
S1N' 0.012(2) 0.018(2) 0.035(3) -0.010(2) -0.0025(18) 0.0012(15)
S2N' 0.0098(13) 0.0220(17) 0.0261(18) -0.0090(16) 0.0007(14) 0.0024(12)

loop_
_atom_type_symbol
_atom_type_description
_atom_type_scat_dispersion_real
_atom_type_scat_dispersion_imag
_atom_type_scat_source
C C 0.0033 0.0016 'International Tables Vol C Tables 4.2.6.8 and 6.1.1.4'
H H 0.0000 0.0000 'International Tables Vol C Tables 4.2.6.8 and 6.1.1.4'
Li Li -0.0003 0.0001 'International Tables Vol C Tables 4.2.6.8 and 6.1.1.4'
N N 0.0061 0.0033 'International Tables Vol C Tables 4.2.6.8 and 6.1.1.4'
O O 0.0106 0.0060 'International Tables Vol C Tables 4.2.6.8 and 6.1.1.4'
F F 0.0171 0.0103 'International Tables Vol C Tables 4.2.6.8 and 6.1.1.4'
S S 0.1246 0.1234 'International Tables Vol C Tables 4.2.6.8 and 6.1.1.4'

loop_
_geom_angle_atom_site_label_1
_geom_angle_atom_site_label_2
_geom_angle_atom_site_label_3
_geom_angle
_geom_angle_site_symmetry_1
_geom_angle_site_symmetry_3
O4L Li1 O2N 99.3(3) . .
O4L Li1 O2I 118.6(4) . .
O2N Li1 O2I 111.3(3) . .
O4L Li1 O2D 110.6(4) . .
O2N Li1 O2D 116.1(4) . .
O2I Li1 O2D 101.7(3) . .
O4L Li1 O2N' 104.5(3) . .
O2N Li1 O2N' 10.7(4) . .
O2I Li1 O2N' 115.5(4) . .
O2D Li1 O2N' 105.4(4) . .
O4M' Li2 O1F 119.4(4) . .
O4M' Li2 O3C 111.5(4) . .
O1F Li2 O3C 129.0(4) . .
O4M' Li2 O4M 4.3(6) . .
O1F Li2 O4M 116.7(3) . .
O3C Li2 O4M 114.3(4) . .
O4M' Li2 O1C 92.9(4) . .
O1F Li2 O1C 89.0(3) . .
O3C Li2 O1C 86.1(3) . .
O4M Li2 O1C 96.2(3) . .
O4M' Li2 O3F 96.5(4) . .
O1F Li2 O3F 86.0(3) . .
O3C Li2 O3F 90.9(3) . .
O4M Li2 O3F 93.1(3) . .
O1C Li2 O3F 170.6(4) . .
O4M' Li2 S2M' 23.7(4) . .
O1F Li2 S2M' 97.6(3) . .
O3C Li2 S2M' 132.9(4) . .
O4M Li2 S2M' 20.0(3) . .
O1C Li2 S2M' 102.7(3) . .
O3F Li2 S2M' 85.8(2) . .
O4G Li3 O4B 103.8(3) . .
O4G Li3 O2C 104.0(3) . .
O4B Li3 O2C 110.7(4) . .
O4G Li3 O2E 106.5(3) . .
O4B Li3 O2E 112.8(4) . .
O2C Li3 O2E 117.6(4) . .
O2B Li4 O1G 115.0(4) . .
O2B Li4 O1I 108.5(4) . .
O1G Li4 O1I 136.6(5) . .
O2B Li4 O3I 95.7(4) . .
O1G Li4 O3I 91.1(3) . .
O1I Li4 O3I 85.4(3) . .
O2B Li4 O3G 97.9(3) . .
O1G Li4 O3G 84.3(3) . .
O1I Li4 O3G 89.2(3) . .
O3I Li4 O3G 166.4(5) . .
O3D Li5 O1L 106.8(3) . .
O3D Li5 O1E 131.2(4) . 1_655
O1L Li5 O1E 122.0(4) . 1_655
O3D Li5 O1D 86.9(3) . .
O1L Li5 O1D 94.5(3) . .
O1E Li5 O1D 88.8(3) 1_655 .
O3D Li5 O3E 90.4(3) . 1_655
O1L Li5 O3E 97.0(3) . 1_655
O1E Li5 O3E 84.6(2) 1_655 1_655
O1D Li5 O3E 168.5(4) . 1_655
O2H Li6 O4C 104.9(3) 1_445 .
O2H Li6 O2A 112.6(4) 1_445 1_445
O4C Li6 O2A 110.6(4) . 1_445
O2H Li6 O4E 104.3(3) 1_445 .
O4C Li6 O4E 119.1(4) . .
O2A Li6 O4E 105.3(3) 1_445 .
O1M' Li7 O4N' 84.7(4) 1_565 .
O1M' Li7 O4F 120.6(6) 1_565 1_565
O4N' Li7 O4F 108.4(4) . 1_565
O1M' Li7 O4I 106.0(4) 1_565 .
O4N' Li7 O4I 130.2(5) . .
O4F Li7 O4I 106.9(4) 1_565 .
O1M' Li7 O4N 118.1(5) 1_565 .
O4N' Li7 O4N 33.9(2) . .
O4F Li7 O4N 94.1(4) 1_565 .
O4I Li7 O4N 110.5(5) . .
O1M' Li7 O1M 13.6(3) 1_565 1_565
O4N' Li7 O1M 97.4(4) . 1_565
O4F Li7 O1M 111.5(4) 1_565 1_565
O4I Li7 O1M 101.2(4) . 1_565
O4N Li7 O1M 131.1(5) . 1_565
O1M' Li7 S1M' 25.8(2) 1_565 1_565
O4N' Li7 S1M' 81.3(4) . 1_565
O4F Li7 S1M' 97.2(4) 1_565 1_565
O4I Li7 S1M' 127.3(4) . 1_565
O4N Li7 S1M' 113.7(4) . 1_565
O1M Li7 S1M' 26.24(16) 1_565 1_565
O3A Li8 O3H 117.9(4) . .
O3A Li8 O3N' 98.4(4) . .
O3H Li8 O3N' 143.5(5) . .
O3A Li8 O3N 124.4(4) . .
O3H Li8 O3N 117.6(4) . .
O3N' Li8 O3N 26.81(19) . .
O3A Li8 O1N 99.2(4) . .
O3H Li8 O1N 90.5(3) . .
O3N' Li8 O1N 80.0(2) . .
O3N Li8 O1N 83.6(3) . .
O3A Li8 O1H 94.5(3) . .
O3H Li8 O1H 86.9(3) . .
O3N' Li8 O1H 93.7(3) . .
O3N Li8 O1H 85.0(3) . .
O1N Li8 O1H 165.6(5) . .
O3A Li8 O1N' 88.8(4) . .
O3H Li8 O1N' 93.8(3) . .
O3N' Li8 O1N' 83.3(3) . .
O3N Li8 O1N' 91.1(3) . .
O1N Li8 O1N' 10.6(3) . .
O1H Li8 O1N' 175.9(4) . .
C9V N1V C4V 110.9(3) . .
C9V N1V C5V 110.2(3) . .
C4V N1V C5V 112.4(3) . .
C9V N1V C1V 109.6(3) . .
C4V N1V C1V 102.8(3) . .
C5V N1V C1V 110.7(3) . .
C2V C1V N1V 104.6(3) . .
C2V C1V H1VA 110.8 . .
N1V C1V H1VA 110.8 . .
C2V C1V H1VB 110.8 . .
N1V C1V H1VB 110.8 . .
H1VA C1V H1VB 108.9 . .
C1V C2V C3V 105.2(4) . .
C1V C2V H2VA 110.7 . .
C3V C2V H2VA 110.7 . .
C1V C2V H2VB 110.7 . .
C3V C2V H2VB 110.7 . .
H2VA C2V H2VB 108.8 . .
C4V C3V C2V 105.4(4) . .
C4V C3V H3VA 110.7 . .
C2V C3V H3VA 110.7 . .
C4V C3V H3VB 110.7 . .
C2V C3V H3VB 110.7 . .
H3VA C3V H3VB 108.8 . .
N1V C4V C3V 104.8(4) . .
N1V C4V H4VA 110.8 . .
C3V C4V H4VA 110.8 . .
N1V C4V H4VB 110.8 . .
C3V C4V H4VB 110.8 . .
H4VA C4V H4VB 108.9 . .
N1V C5V C6V 115.3(3) . .
N1V C5V H5VA 108.5 . .
C6V C5V H5VA 108.5 . .
N1V C5V H5VB 108.5 . .
C6V C5V H5VB 108.5 . .
H5VA C5V H5VB 107.5 . .
C5V C6V C7V 110.7(3) . .
C5V C6V H6VA 109.5 . .
C7V C6V H6VA 109.5 . .
C5V C6V H6VB 109.5 . .
C7V C6V H6VB 109.5 . .
H6VA C6V H6VB 108.1 . .
C6V C7V C8V 112.9(4) . .
C6V C7V H7VA 109.0 . .
C8V C7V H7VA 109.0 . .
C6V C7V H7VB 109.0 . .
C8V C7V H7VB 109.0 . .
H7VA C7V H7VB 107.8 . .
C7V C8V H8VA 109.5 . .
C7V C8V H8VB 109.5 . .
H8VA C8V H8VB 109.5 . .
C7V C8V H8VC 109.5 . .
H8VA C8V H8VC 109.5 . .
H8VB C8V H8VC 109.5 . .
N1V C9V H9VA 109.5 . .
N1V C9V H9VB 109.5 . .
H9VA C9V H9VB 109.5 . .
N1V C9V H9VC 109.5 . .
H9VA C9V H9VC 109.5 . .
H9VB C9V H9VC 109.5 . .
C9Z N1Z C5Z 111.3(3) . .
C9Z N1Z C4Z 111.0(3) . .
C5Z N1Z C4Z 111.8(3) . .
C9Z N1Z C1Z 110.0(3) . .
C5Z N1Z C1Z 111.0(3) . .
C4Z N1Z C1Z 101.3(3) . .
C2Z C1Z N1Z 106.2(3) . .
C2Z C1Z H1ZA 110.5 . .
N1Z C1Z H1ZA 110.5 . .
C2Z C1Z H1ZB 110.5 . .
N1Z C1Z H1ZB 110.5 . .
H1ZA C1Z H1ZB 108.7 . .
C1Z C2Z C3Z 105.2(4) . .
C1Z C2Z H2ZA 110.7 . .
C3Z C2Z H2ZA 110.7 . .
C1Z C2Z H2ZB 110.7 . .
C3Z C2Z H2ZB 110.7 . .
H2ZA C2Z H2ZB 108.8 . .
C4Z C3Z C2Z 105.5(4) . .
C4Z C3Z H3ZA 110.6 . .
C2Z C3Z H3ZA 110.6 . .
C4Z C3Z H3ZB 110.6 . .
C2Z C3Z H3ZB 110.6 . .
H3ZA C3Z H3ZB 108.8 . .
C3Z C4Z N1Z 105.0(4) . .
C3Z C4Z H4ZA 110.7 . .
N1Z C4Z H4ZA 110.7 . .
C3Z C4Z H4ZB 110.7 . .
N1Z C4Z H4ZB 110.7 . .
H4ZA C4Z H4ZB 108.8 . .
N1Z C5Z C6Z 115.8(3) . .
N1Z C5Z H5ZA 108.3 . .
C6Z C5Z H5ZA 108.3 . .
N1Z C5Z H5ZB 108.3 . .
C6Z C5Z H5ZB 108.3 . .
H5ZA C5Z H5ZB 107.4 . .
C5Z C6Z C7Z 110.0(3) . .
C5Z C6Z H6ZA 109.7 . .
C7Z C6Z H6ZA 109.7 . .
C5Z C6Z H6ZB 109.7 . .
C7Z C6Z H6ZB 109.7 . .
H6ZA C6Z H6ZB 108.2 . .
C6Z C7Z C8Z 112.0(3) . .
C6Z C7Z H7ZA 109.2 . .
C8Z C7Z H7ZA 109.2 . .
C6Z C7Z H7ZB 109.2 . .
C8Z C7Z H7ZB 109.2 . .
H7ZA C7Z H7ZB 107.9 . .
C7Z C8Z H8ZA 109.5 . .
C7Z C8Z H8ZB 109.5 . .
H8ZA C8Z H8ZB 109.5 . .
C7Z C8Z H8ZC 109.5 . .
H8ZA C8Z H8ZC 109.5 . .
H8ZB C8Z H8ZC 109.5 . .
N1Z C9Z H9ZA 109.5 . .
N1Z C9Z H9ZB 109.5 . .
H9ZA C9Z H9ZB 109.5 . .
N1Z C9Z H9ZC 109.5 . .
H9ZA C9Z H9ZC 109.5 . .
H9ZB C9Z H9ZC 109.5 . .
C1T N1T C1T' 72.7(6) . .
C1T N1T C4T 124.9(7) . .
C1T' N1T C4T 108.7(7) . .
C1T N1T C5T 111.1(5) . .
C1T' N1T C5T 127.5(6) . .
C4T N1T C5T 109.4(6) . .
C1T N1T C9T' 112.0(7) . .
C1T' N1T C9T' 110.8(7) . .
C4T N1T C9T' 13.6(8) . .
C5T N1T C9T' 114.8(5) . .
C1T N1T C9T 105.0(6) . .
C1T' N1T C9T 35.6(5) . .
C4T N1T C9T 101.5(6) . .
C5T N1T C9T 101.7(5) . .
C9T' N1T C9T 111.2(6) . .
C1T N1T C4T' 27.9(5) . .
C1T' N1T C4T' 96.8(6) . .
C4T N1T C4T' 104.5(7) . .
C5T N1T C4T' 107.1(4) . .
C9T' N1T C4T' 90.9(6) . .
C9T N1T C4T' 131.6(5) . .
N1T C1T C2T 100.8(7) . .
N1T C1T H1TC 111.6 . .
C2T C1T H1TC 111.6 . .
N1T C1T H1TD 111.6 . .
C2T C1T H1TD 111.6 . .
H1TC C1T H1TD 109.4 . .
C1T C2T C3T 104.4(8) . .
C1T C2T H2TC 110.9 . .
C3T C2T H2TC 110.9 . .
C1T C2T H2TD 110.9 . .
C3T C2T H2TD 110.9 . .
H2TC C2T H2TD 108.9 . .
C4T C3T C2T 106.9(7) . .
C4T C3T H3TC 110.3 . .
C2T C3T H3TC 110.3 . .
C4T C3T H3TD 110.3 . .
C2T C3T H3TD 110.3 . .
H3TC C3T H3TD 108.6 . .
N1T C4T C3T 96.8(7) . .
N1T C4T H4TC 112.4 . .
C3T C4T H4TC 112.4 . .
N1T C4T H4TD 112.4 . .
C3T C4T H4TD 112.4 . .
H4TC C4T H4TD 110.0 . .
N1T C9T H9TD 109.5 . .
N1T C9T H9TE 109.5 . .
H9TD C9T H9TE 109.5 . .
N1T C9T H9TF 109.5 . .
H9TD C9T H9TF 109.5 . .
H9TE C9T H9TF 109.5 . .
N1T C1T' C2T' 116.8(8) . .
N1T C1T' H1TA 108.1 . .
C2T' C1T' H1TA 108.1 . .
N1T C1T' H1TB 108.1 . .
C2T' C1T' H1TB 108.1 . .
H1TA C1T' H1TB 107.3 . .
C1T' C2T' C3T' 106.7(8) . .
C1T' C2T' H2TA 110.4 . .
C3T' C2T' H2TA 110.4 . .
C1T' C2T' H2TB 110.4 . .
C3T' C2T' H2TB 110.4 . .
H2TA C2T' H2TB 108.6 . .
C4T' C3T' C2T' 106.4(8) . .
C4T' C3T' H3TA 110.4 . .
C2T' C3T' H3TA 110.4 . .
C4T' C3T' H3TB 110.4 . .
C2T' C3T' H3TB 110.4 . .
H3TA C3T' H3TB 108.6 . .
C3T' C4T' N1T 103.4(6) . .
C3T' C4T' H4TA 111.1 . .
N1T C4T' H4TA 111.1 . .
C3T' C4T' H4TB 111.1 . .
N1T C4T' H4TB 111.1 . .
H4TA C4T' H4TB 109.0 . .
N1T C9T' H9TA 109.5 . .
N1T C9T' H9TB 109.5 . .
H9TA C9T' H9TB 109.5 . .
N1T C9T' H9TC 109.5 . .
H9TA C9T' H9TC 109.5 . .
H9TB C9T' H9TC 109.5 . .
N1T C5T C6T 115.5(4) . .
N1T C5T H5TA 108.4 . .
C6T C5T H5TA 108.4 . .
N1T C5T H5TB 108.4 . .
C6T C5T H5TB 108.4 . .
H5TA C5T H5TB 107.5 . .
C7T C6T C5T 111.0(4) . .
C7T C6T H6TA 109.4 . .
C5T C6T H6TA 109.4 . .
C7T C6T H6TB 109.4 . .
C5T C6T H6TB 109.4 . .
H6TA C6T H6TB 108.0 . .
C8T C7T C6T 113.4(5) . .
C8T C7T H7TA 108.9 . .
C6T C7T H7TA 108.9 . .
C8T C7T H7TB 108.9 . .
C6T C7T H7TB 108.9 . .
H7TA C7T H7TB 107.7 . .
C7T C8T H8TA 109.5 . .
C7T C8T H8TB 109.5 . .
H8TA C8T H8TB 109.5 . .
C7T C8T H8TC 109.5 . .
H8TA C8T H8TC 109.5 . .
H8TB C8T H8TC 109.5 . .
C9U N1U C5U 109.8(7) . .
C9U N1U C4U 107.2(8) . .
C5U N1U C4U 111.3(7) . .
C9U N1U C1U 110.5(7) . .
C5U N1U C1U 115.7(7) . .
C4U N1U C1U 101.8(6) . .
C2U C1U N1U 108.8(7) . .
C2U C1U H1U1 109.9 . .
N1U C1U H1U1 109.9 . .
C2U C1U H1U2 109.9 . .
N1U C1U H1U2 109.9 . .
H1U1 C1U H1U2 108.3 . .
C1U C2U C3U 104.0(7) . .
C1U C2U H2U1 111.0 . .
C3U C2U H2U1 111.0 . .
C1U C2U H2U2 111.0 . .
C3U C2U H2U2 111.0 . .
H2U1 C2U H2U2 109.0 . .
C4U C3U C2U 105.5(7) . .
C4U C3U H3U1 110.6 . .
C2U C3U H3U1 110.6 . .
C4U C3U H3U2 110.6 . .
C2U C3U H3U2 110.6 . .
H3U1 C3U H3U2 108.8 . .
C3U C4U N1U 108.8(7) . .
C3U C4U H4U1 109.9 . .
N1U C4U H4U1 109.9 . .
C3U C4U H4U2 109.9 . .
N1U C4U H4U2 109.9 . .
H4U1 C4U H4U2 108.3 . .
N1U C5U C6U 113.3(6) . .
N1U C5U H5U1 108.9 . .
C6U C5U H5U1 108.9 . .
N1U C5U H5U2 108.9 . .
C6U C5U H5U2 108.9 . .
H5U1 C5U H5U2 107.7 . .
C5U C6U C7U 105.4(6) . .
C5U C6U H6U1 110.7 . .
C7U C6U H6U1 110.7 . .
C5U C6U H6U2 110.7 . .
C7U C6U H6U2 110.7 . .
H6U1 C6U H6U2 108.8 . .
C8U C7U C6U 108.3(6) . .
C8U C7U H7U1 110.0 . .
C6U C7U H7U1 110.0 . .
C8U C7U H7U2 110.0 . .
C6U C7U H7U2 110.0 . .
H7U1 C7U H7U2 108.4 . .
C7U C8U H8U1 109.5 . .
C7U C8U H8U2 109.5 . .
H8U1 C8U H8U2 109.5 . .
C7U C8U H8U3 109.5 . .
H8U1 C8U H8U3 109.5 . .
H8U2 C8U H8U3 109.5 . .
N1U C9U H9U1 109.5 . .
N1U C9U H9U2 109.5 . .
H9U1 C9U H9U2 109.5 . .
N1U C9U H9U3 109.5 . .
H9U1 C9U H9U3 109.5 . .
H9U2 C9U H9U3 109.5 . .
C5U' N1U' C1U' 113.4(7) . .
C5U' N1U' C9U' 109.5(7) . .
C1U' N1U' C9U' 110.6(7) . .
C5U' N1U' C4U' 111.1(8) . .
C1U' N1U' C4U' 102.6(8) . .
C9U' N1U' C4U' 109.3(7) . .
N1U' C1U' C2U' 103.2(7) . .
N1U' C1U' H1U3 111.1 . .
C2U' C1U' H1U3 111.1 . .
N1U' C1U' H1U4 111.1 . .
C2U' C1U' H1U4 111.1 . .
H1U3 C1U' H1U4 109.1 . .
C3U' C2U' C1U' 102.0(9) . .
C3U' C2U' H2U3 111.4 . .
C1U' C2U' H2U3 111.4 . .
C3U' C2U' H2U4 111.4 . .
C1U' C2U' H2U4 111.4 . .
H2U3 C2U' H2U4 109.2 . .
C2U' C3U' C4U' 110.5(9) . .
C2U' C3U' H3U3 109.5 . .
C4U' C3U' H3U3 109.5 . .
C2U' C3U' H3U4 109.5 . .
C4U' C3U' H3U4 109.5 . .
H3U3 C3U' H3U4 108.1 . .
N1U' C4U' C3U' 99.6(8) . .
N1U' C4U' H4U3 111.9 . .
C3U' C4U' H4U3 111.9 . .
N1U' C4U' H4U4 111.9 . .
C3U' C4U' H4U4 111.9 . .
H4U3 C4U' H4U4 109.6 . .
N1U' C5U' C6U' 115.1(7) . .
N1U' C5U' H5U3 108.5 . .
C6U' C5U' H5U3 108.5 . .
N1U' C5U' H5U4 108.5 . .
C6U' C5U' H5U4 108.5 . .
H5U3 C5U' H5U4 107.5 . .
C5U' C6U' C7U' 109.6(7) . .
C5U' C6U' H6U3 109.8 . .
C7U' C6U' H6U3 109.8 . .
C5U' C6U' H6U4 109.8 . .
C7U' C6U' H6U4 109.8 . .
H6U3 C6U' H6U4 108.2 . .
C8U' C7U' C6U' 109.0(7) . .
C8U' C7U' H7U3 109.9 . .
C6U' C7U' H7U3 109.9 . .
C8U' C7U' H7U4 109.9 . .
C6U' C7U' H7U4 109.9 . .
H7U3 C7U' H7U4 108.3 . .
C7U' C8U' H8U4 109.5 . .
C7U' C8U' H8U5 109.5 . .
H8U4 C8U' H8U5 109.5 . .
C7U' C8U' H8U5 109.5 . .
H8U4 C8U' H8U5 109.5 . .
H8U5 C8U' H8U5 109.5 . .
N1U' C9U' H9U4 109.5 . .
N1U' C9U' H9U5 109.5 . .
H9U4 C9U' H9U5 109.5 . .
N1U' C9U' H9U6 109.5 . .
H9U4 C9U' H9U6 109.5 . .
H9U5 C9U' H9U6 109.5 . .
O1A S1A O2A 117.11(18) . .
O1A S1A N1A 117.79(19) . .
O2A S1A N1A 110.2(2) . .
O1A S1A C1A 106.1(2) . .
O2A S1A C1A 103.44(19) . .
N1A S1A C1A 99.3(2) . .
O4A S2A O3A 117.8(2) . .
O4A S2A N1A 115.54(19) . .
O3A S2A N1A 108.0(2) . .
O4A S2A C2A 105.8(2) . .
O3A S2A C2A 102.6(2) . .
N1A S2A C2A 105.5(2) . .
S1A O2A Li6 129.0(3) . 1_665
S2A O3A Li8 132.9(3) . .
S2A N1A S1A 124.5(2) . .
F1A C1A F3A 108.8(4) . .
F1A C1A F2A 107.7(4) . .
F3A C1A F2A 108.3(4) . .
F1A C1A S1A 109.6(3) . .
F3A C1A S1A 110.8(3) . .
F2A C1A S1A 111.6(3) . .
F4A C2A F5A 108.6(5) . .
F4A C2A F6A 109.1(5) . .
F5A C2A F6A 109.0(4) . .
F4A C2A S2A 111.4(4) . .
F5A C2A S2A 110.3(4) . .
F6A C2A S2A 108.3(4) . .
O1B S1B O2B 117.87(19) . .
O1B S1B N1B 116.61(18) . .
O2B S1B N1B 107.34(18) . .
O1B S1B C1B 105.1(2) . .
O2B S1B C1B 103.3(2) . .
N1B S1B C1B 105.0(2) . .
O3B S2B O4B 117.14(17) . .
O3B S2B N1B 117.82(18) . .
O4B S2B N1B 110.21(18) . .
O3B S2B C2B 106.1(2) . .
O4B S2B C2B 103.05(19) . .
N1B S2B C2B 99.7(2) . .
S1B O2B Li4 136.7(3) . .
S2B O4B Li3 128.6(3) . .
S2B N1B S1B 124.8(2) . .
F5B C2B F4B 109.2(4) . .
F5B C2B F6B 109.0(4) . .
F4B C2B F6B 108.8(4) . .
F5B C2B S2B 110.8(3) . .
F4B C2B S2B 109.0(3) . .
F6B C2B S2B 109.9(3) . .
F3B C1B F1B 108.4(5) . .
F3B C1B F2B 108.2(5) . .
F1B C1B F2B 109.1(5) . .
F3B C1B S1B 110.9(4) . .
F1B C1B S1B 108.9(4) . .
F2B C1B S1B 111.2(4) . .
O2C S1C O1C 116.88(17) . .
O2C S1C N1C 109.24(17) . .
O1C S1C N1C 115.79(17) . .
O2C S1C C1C 104.26(19) . .
O1C S1C C1C 104.74(18) . .
N1C S1C C1C 104.3(2) . .
O4C S2C O3C 116.29(17) . .
O4C S2C N1C 109.80(16) . .
O3C S2C N1C 116.18(17) . .
O4C S2C C2C 104.85(19) . .
O3C S2C C2C 104.55(18) . .
N1C S2C C2C 103.5(2) . .
S1C O1C Li2 130.3(2) . .
S1C O2C Li3 136.1(3) . .
S2C O3C Li2 133.7(3) . .
S2C O4C Li6 146.9(3) . .
S1C N1C S2C 124.1(2) . .
F1C C1C F2C 110.0(4) . .
F1C C1C F3C 109.8(4) . .
F2C C1C F3C 108.9(4) . .
F1C C1C S1C 108.6(3) . .
F2C C1C S1C 110.4(3) . .
F3C C1C S1C 109.2(3) . .
F6C C2C F5C 110.2(4) . .
F6C C2C F4C 109.3(3) . .
F5C C2C F4C 108.6(4) . .
F6C C2C S2C 110.3(3) . .
F5C C2C S2C 109.7(3) . .
F4C C2C S2C 108.6(3) . .
O2D S1D O1D 116.65(19) . .
O2D S1D N1D 109.80(18) . .
O1D S1D N1D 117.08(18) . .
O2D S1D C1D 102.6(2) . .
O1D S1D C1D 105.5(2) . .
N1D S1D C1D 103.0(3) . .
O4D S2D O3D 118.10(19) . .
O4D S2D N1D 108.81(18) . .
O3D S2D N1D 115.34(19) . .
O4D S2D C2D 106.8(2) . .
O3D S2D C2D 102.0(2) . .
N1D S2D C2D 104.2(2) . .
S1D O1D Li5 123.0(2) . .
S1D O2D Li1 148.5(3) . .
S2D O3D Li5 136.4(3) . .
S1D N1D S2D 124.2(2) . .
F1D C1D F3D 108.6(5) . .
F1D C1D F2D 109.1(4) . .
F3D C1D F2D 108.1(5) . .
F1D C1D S1D 110.2(5) . .
F3D C1D S1D 110.9(4) . .
F2D C1D S1D 109.8(4) . .
F5D C2D F4D 110.1(4) . .
F5D C2D F6D 110.5(5) . .
F4D C2D F6D 108.1(4) . .
F5D C2D S2D 111.4(4) . .
F4D C2D S2D 107.5(4) . .
F6D C2D S2D 109.1(3) . .
O2E S1E O1E 116.46(16) . .
O2E S1E N1E 109.01(16) . .
O1E S1E N1E 115.84(17) . .
O2E S1E C1E 104.3(2) . .
O1E S1E C1E 104.82(18) . .
N1E S1E C1E 105.0(2) . .
O4E S2E O3E 117.53(17) . .
O4E S2E N1E 108.79(17) . .
O3E S2E N1E 116.37(17) . .
O4E S2E C2E 103.99(19) . .
O3E S2E C2E 104.53(18) . .
N1E S2E C2E 103.8(2) . .
S1E O1E Li5 131.58(19) . 1_455
S1E O2E Li3 144.6(2) . .
S2E O3E Li5 131.21(18) . 1_455
S2E O4E Li6 136.9(2) . .
S1E N1E S2E 123.07(19) . .
F2E C1E F1E 109.4(4) . .
F2E C1E F3E 109.4(4) . .
F1E C1E F3E 108.7(4) . .
F2E C1E S1E 109.5(3) . .
F1E C1E S1E 110.0(3) . .
F3E C1E S1E 109.8(3) . .
F5E C2E F4E 109.2(4) . .
F5E C2E F6E 108.9(4) . .
F4E C2E F6E 108.6(4) . .
F5E C2E S2E 111.7(3) . .
F4E C2E S2E 109.4(3) . .
F6E C2E S2E 108.9(3) . .
O2F S1F O1F 118.26(17) . .
O2F S1F N1F 109.08(16) . .
O1F S1F N1F 114.94(17) . .
O2F S1F C1F 104.7(2) . .
O1F S1F C1F 103.33(18) . .
N1F S1F C1F 104.87(19) . .
O4F S2F O3F 117.48(18) . .
O4F S2F N1F 109.65(17) . .
O3F S2F N1F 116.25(16) . .
O4F S2F C2F 102.21(19) . .
O3F S2F C2F 105.93(19) . .
N1F S2F C2F 103.2(2) . .
S1F O1F Li2 137.2(2) . .
S2F O3F Li2 129.45(19) . .
S2F O4F Li7 150.5(2) . 1_545
S2F N1F S1F 124.88(19) . .
F3F C1F F2F 109.3(4) . .
F3F C1F F1F 108.8(4) . .
F2F C1F F1F 108.4(4) . .
F3F C1F S1F 111.1(3) . .
F2F C1F S1F 110.5(3) . .
F1F C1F S1F 108.7(3) . .
F6F C2F F5F 109.1(4) . .
F6F C2F F4F 109.1(4) . .
F5F C2F F4F 107.5(3) . .
F6F C2F S2F 110.2(3) . .
F5F C2F S2F 109.9(3) . .
F4F C2F S2F 111.1(3) . .
O2G S1G O1G 118.13(19) . .
O2G S1G N1G 109.31(17) . .
O1G S1G N1G 115.71(17) . .
O2G S1G C1G 104.4(2) . .
O1G S1G C1G 103.9(2) . .
N1G S1G C1G 103.4(2) . .
O4G S2G O3G 116.68(18) . .
O4G S2G N1G 110.16(17) . .
O3G S2G N1G 116.65(17) . .
O4G S2G C2G 103.0(2) . .
O3G S2G C2G 104.9(2) . .
N1G S2G C2G 103.4(2) . .
S1G O1G Li4 136.1(2) . .
S2G O3G Li4 126.46(18) . .
S2G O4G Li3 167.8(2) . .
S2G N1G S1G 126.1(2) . .
F1G C1G F2G 108.2(5) . .
F1G C1G F3G 108.9(4) . .
F2G C1G F3G 107.7(4) . .
F1G C1G S1G 112.2(3) . .
F2G C1G S1G 110.8(4) . .
F3G C1G S1G 108.9(4) . .
F4G C2G F5G 108.7(4) . .
F4G C2G F6G 109.0(4) . .
F5G C2G F6G 107.5(4) . .
F4G C2G S2G 112.1(4) . .
F5G C2G S2G 110.4(3) . .
F6G C2G S2G 109.1(3) . .
O2H S1H O1H 117.48(19) . .
O2H S1H N1H 108.84(18) . .
O1H S1H N1H 117.05(18) . .
O2H S1H C1H 102.9(2) . .
O1H S1H C1H 104.2(2) . .
N1H S1H C1H 104.3(2) . .
O4H S2H O3H 117.74(18) . .
O4H S2H N1H 110.21(17) . .
O3H S2H N1H 115.64(17) . .
O4H S2H C2H 104.8(2) . .
O3H S2H C2H 104.3(2) . .
N1H S2H C2H 102.0(2) . .
S1H O1H Li8 130.48(18) . .
S1H O2H Li6 166.0(2) . 1_665
S2H O3H Li8 134.2(2) . .
S1H N1H S2H 126.7(2) . .
F2H C1H F1H 108.0(4) . .
F2H C1H F3H 107.9(4) . .
F1H C1H F3H 108.6(4) . .
F2H C1H S1H 111.3(3) . .
F1H C1H S1H 111.7(3) . .
F3H C1H S1H 109.2(3) . .
F4H C2H F5H 108.3(4) . .
F4H C2H F6H 108.6(4) . .
F5H C2H F6H 106.6(4) . .
F4H C2H S2H 112.8(3) . .
F5H C2H S2H 109.7(3) . .
F6H C2H S2H 110.6(3) . .
O2I S1I O1I 116.01(18) . .
O2I S1I N1I 109.63(17) . .
O1I S1I N1I 116.28(18) . .
O2I S1I C1I 105.1(2) . .
O1I S1I C1I 103.9(2) . .
N1I S1I C1I 104.4(2) . .
O3I S2I O4I 117.26(17) . .
O3I S2I N1I 115.77(19) . .
O4I S2I N1I 108.06(18) . .
O3I S2I C2I 105.2(2) . .
O4I S2I C2I 104.9(2) . .
N1I S2I C2I 104.3(2) . .
S1I O1I Li4 133.0(2) . .
S1I O2I Li1 164.0(2) . .
S2I O3I Li4 130.75(17) . .
S2I O4I Li7 135.7(2) . .
S1I N1I S2I 123.3(2) . .
F1I C1I F3I 109.3(4) . .
F1I C1I F2I 109.2(4) . .
F3I C1I F2I 108.8(4) . .
F1I C1I S1I 111.3(3) . .
F3I C1I S1I 109.0(4) . .
F2I C1I S1I 109.2(4) . .
F6I C2I F4I 110.1(4) . .
F6I C2I F5I 109.9(4) . .
F4I C2I F5I 108.6(4) . .
F6I C2I S2I 110.1(3) . .
F4I C2I S2I 110.3(4) . .
F5I C2I S2I 107.8(3) . .
O2L S1L O1L 118.92(17) . .
O2L S1L N1L 109.35(16) . .
O1L S1L N1L 113.75(17) . .
O2L S1L C1L 103.44(19) . .
O1L S1L C1L 104.53(18) . .
N1L S1L C1L 105.3(2) . .
O3L S2L O4L 116.97(17) . .
O3L S2L N1L 116.41(17) . .
O4L S2L N1L 112.26(18) . .
O3L S2L C2L 106.0(2) . .
O4L S2L C2L 104.1(2) . .
N1L S2L C2L 98.1(2) . .
S1L O1L Li5 135.1(2) . .
S2L O4L Li1 139.6(2) . .
S1L N1L S2L 121.97(19) . .
F1L C1L F2L 109.9(4) . .
F1L C1L F3L 108.9(3) . .
F2L C1L F3L 108.9(4) . .
F1L C1L S1L 109.2(3) . .
F2L C1L S1L 110.1(3) . .
F3L C1L S1L 109.9(3) . .
F5L C2L F4L 109.4(5) . .
F5L C2L F6L 108.8(4) . .
F4L C2L F6L 107.8(4) . .
F5L C2L S2L 108.5(3) . .
F4L C2L S2L 112.1(3) . .
F6L C2L S2L 110.3(4) . .
S2M N1M S1M 125.2(5) . .
O2M S1M O1M 117.8(5) . .
O2M S1M N1M 110.0(4) . .
O1M S1M N1M 114.9(4) . .
O2M S1M C1M 101.5(5) . .
O1M S1M C1M 106.2(4) . .
N1M S1M C1M 104.7(4) . .
S1M O1M Li7 159.3(4) . 1_545
F3M C1M F2M 110.0(8) . .
F3M C1M F1M 107.4(8) . .
F2M C1M F1M 105.3(7) . .
F3M C1M S1M 112.6(6) . .
F2M C1M S1M 109.9(7) . .
F1M C1M S1M 111.3(6) . .
O3M S2M O4M 115.2(6) . .
O3M S2M N1M 115.5(5) . .
O4M S2M N1M 112.2(6) . .
O3M S2M C2M 129.0(6) . .
O4M S2M C2M 97.3(6) . .
N1M S2M C2M 83.1(5) . .
S2M O4M Li2 136.0(7) . .
F4M C2M F5M 111.9(10) . .
F4M C2M F6M 109.1(10) . .
F5M C2M F6M 108.1(9) . .
F4M C2M S2M 107.5(8) . .
F5M C2M S2M 118.5(9) . .
F6M C2M S2M 101.1(7) . .
S2M' N1M' S1M' 124.3(5) . .
O1M' S1M' O2M' 116.5(4) . .
O1M' S1M' N1M' 109.5(4) . .
O2M' S1M' N1M' 117.5(4) . .
O1M' S1M' C1M' 102.7(5) . .
O2M' S1M' C1M' 108.1(5) . .
N1M' S1M' C1M' 100.2(4) . .
O1M' S1M' Li7 30.5(3) . 1_545
O2M' S1M' Li7 96.3(3) . 1_545
N1M' S1M' Li7 103.6(3) . 1_545
C1M' S1M' Li7 132.7(4) . 1_545
S1M' O1M' Li7 123.7(4) . 1_545
F1M' C1M' F3M' 110.2(9) . .
F1M' C1M' F2M' 108.6(9) . .
F3M' C1M' F2M' 106.8(9) . .
F1M' C1M' S1M' 111.6(8) . .
F3M' C1M' S1M' 109.9(7) . .
F2M' C1M' S1M' 109.6(7) . .
O3M' S2M' O4M' 118.9(7) . .
O3M' S2M' N1M' 119.2(5) . .
O4M' S2M' N1M' 107.6(7) . .
O3M' S2M' C2M' 81.4(5) . .
O4M' S2M' C2M' 111.8(7) . .
N1M' S2M' C2M' 116.0(5) . .
O3M' S2M' Li2 87.8(4) . .
O4M' S2M' Li2 32.2(5) . .
N1M' S2M' Li2 122.1(4) . .
C2M' S2M' Li2 118.2(4) . .
S2M' O4M' Li2 124.1(8) . .
F6M' C2M' F5M' 112.1(8) . .
F6M' C2M' F4M' 106.3(8) . .
F5M' C2M' F4M' 108.9(8) . .
F6M' C2M' S2M' 119.1(7) . .
F5M' C2M' S2M' 111.3(7) . .
F4M' C2M' S2M' 97.6(7) . .
O1N S1N O2N 117.3(5) . .
O1N S1N N1N 113.6(5) . .
O2N S1N N1N 107.1(5) . .
O1N S1N C1N 105.9(5) . .
O2N S1N C1N 106.1(6) . .
N1N S1N C1N 106.0(5) . .
O4N S2N O3N 116.9(4) . .
O4N S2N N1N 109.6(4) . .
O3N S2N N1N 115.6(4) . .
O4N S2N C2N 103.2(5) . .
O3N S2N C2N 104.7(4) . .
N1N S2N C2N 105.2(5) . .
S1N O1N Li8 130.1(5) . .
S1N O2N Li1 144.8(5) . .
S2N O3N Li8 134.8(4) . .
S2N O4N Li7 147.5(4) . .
S1N N1N S2N 123.4(5) . .
F2N C1N F3N 109.2(8) . .
F2N C1N F1N 111.5(9) . .
F3N C1N F1N 105.8(7) . .
F2N C1N S1N 111.2(7) . .
F3N C1N S1N 109.7(7) . .
F1N C1N S1N 109.4(7) . .
F6N C2N F4N 113.5(10) . .
F6N C2N F5N 111.2(9) . .
F4N C2N F5N 106.0(9) . .
F6N C2N S2N 109.6(8) . .
F4N C2N S2N 109.4(8) . .
F5N C2N S2N 107.0(8) . .
O2N' S1N' O1N' 117.4(6) . .
O2N' S1N' N1N' 110.3(5) . .
O1N' S1N' N1N' 118.0(6) . .
O2N' S1N' C1N' 102.0(5) . .
O1N' S1N' C1N' 102.3(5) . .
N1N' S1N' C1N' 104.0(5) . .
O4N' S2N' O3N' 117.0(4) . .
O4N' S2N' N1N' 109.4(4) . .
O3N' S2N' N1N' 116.3(4) . .
O4N' S2N' C2N' 104.4(4) . .
O3N' S2N' C2N' 103.7(4) . .
N1N' S2N' C2N' 104.1(5) . .
S1N' O2N' Li1 135.6(5) . .
S1N' O1N' Li8 130.1(5) . .
S2N' O4N' Li7 152.5(4) . .
S1N' N1N' S2N' 122.4(5) . .
S2N' O3N' Li8 131.1(4) . .
F2N' C1N' F1N' 109.3(9) . .
F2N' C1N' F3N' 112.0(9) . .
F1N' C1N' F3N' 109.2(8) . .
F2N' C1N' S1N' 109.2(6) . .
F1N' C1N' S1N' 107.9(7) . .
F3N' C1N' S1N' 109.2(7) . .
F4N' C2N' F5N' 111.7(10) . .
F4N' C2N' F6N' 110.5(9) . .
F5N' C2N' F6N' 108.2(9) . .
F4N' C2N' S2N' 110.8(8) . .
F5N' C2N' S2N' 109.3(8) . .
F6N' C2N' S2N' 106.0(8) . .

loop_
_geom_bond_atom_site_label_1
_geom_bond_atom_site_label_2
_geom_bond_distance
_geom_bond_site_symmetry_2
Li1 O4L 1.911(8) .
Li1 O2N 1.916(8) .
Li1 O2I 1.917(7) .
Li1 O2D 1.929(8) .
Li1 O2N' 2.033(8) .
Li2 O4M' 1.869(13) .
Li2 O1F 1.967(7) .
Li2 O3C 1.996(7) .
Li2 O4M 2.034(11) .
Li2 O1C 2.142(8) .
Li2 O3F 2.148(7) .
Li2 S2M' 2.908(8) .
Li3 O4G 1.919(7) .
Li3 O4B 1.927(8) .
Li3 O2C 1.942(7) .
Li3 O2E 1.945(7) .
Li4 O2B 1.913(9) .
Li4 O1G 1.987(7) .
Li4 O1I 2.004(7) .
Li4 O3I 2.153(7) .
Li4 O3G 2.163(8) .
Li5 O3D 1.947(7) .
Li5 O1L 1.950(7) .
Li5 O1E 2.040(7) 1_655
Li5 O1D 2.133(7) .
Li5 O3E 2.161(7) 1_655
Li6 O2H 1.906(7) 1_445
Li6 O4C 1.925(7) .
Li6 O2A 1.925(8) 1_445
Li6 O4E 1.982(7) .
Li7 O1M' 1.657(11) 1_565
Li7 O4N' 1.894(8) .
Li7 O4F 1.908(8) 1_565
Li7 O4I 1.925(9) .
Li7 O4N 2.022(8) .
Li7 O1M 2.183(11) 1_565
Li7 S1M' 2.714(11) 1_565
Li8 O3A 1.927(9) .
Li8 O3H 1.952(7) .
Li8 O3N' 1.988(6) .
Li8 O3N 2.069(7) .
Li8 O1N 2.101(7) .
Li8 O1H 2.119(8) .
Li8 O1N' 2.259(7) .
N1V C9V 1.498(4) .
N1V C4V 1.504(5) .
N1V C5V 1.505(5) .
N1V C1V 1.514(5) .
C1V C2V 1.512(5) .
C1V H1VA 0.9900 .
C1V H1VB 0.9900 .
C2V C3V 1.556(6) .
C2V H2VA 0.9900 .
C2V H2VB 0.9900 .
C3V C4V 1.522(6) .
C3V H3VA 0.9900 .
C3V H3VB 0.9900 .
C4V H4VA 0.9900 .
C4V H4VB 0.9900 .
C5V C6V 1.512(5) .
C5V H5VA 0.9900 .
C5V H5VB 0.9900 .
C6V C7V 1.517(5) .
C6V H6VA 0.9900 .
C6V H6VB 0.9900 .
C7V C8V 1.527(5) .
C7V H7VA 0.9900 .
C7V H7VB 0.9900 .
C8V H8VA 0.9800 .
C8V H8VB 0.9800 .
C8V H8VC 0.9800 .
C9V H9VA 0.9800 .
C9V H9VB 0.9800 .
C9V H9VC 0.9800 .
N1Z C9Z 1.477(5) .
N1Z C5Z 1.492(5) .
N1Z C4Z 1.514(5) .
N1Z C1Z 1.515(5) .
C1Z C2Z 1.511(6) .
C1Z H1ZA 0.9900 .
C1Z H1ZB 0.9900 .
C2Z C3Z 1.541(6) .
C2Z H2ZA 0.9900 .
C2Z H2ZB 0.9900 .
C3Z C4Z 1.513(6) .
C3Z H3ZA 0.9900 .
C3Z H3ZB 0.9900 .
C4Z H4ZA 0.9900 .
C4Z H4ZB 0.9900 .
C5Z C6Z 1.522(5) .
C5Z H5ZA 0.9900 .
C5Z H5ZB 0.9900 .
C6Z C7Z 1.524(5) .
C6Z H6ZA 0.9900 .
C6Z H6ZB 0.9900 .
C7Z C8Z 1.526(5) .
C7Z H7ZA 0.9900 .
C7Z H7ZB 0.9900 .
C8Z H8ZA 0.9800 .
C8Z H8ZB 0.9800 .
C8Z H8ZC 0.9800 .
C9Z H9ZA 0.9800 .
C9Z H9ZB 0.9800 .
C9Z H9ZC 0.9800 .
N1T C1T 1.297(9) .
N1T C1T' 1.335(9) .
N1T C4T 1.398(11) .
N1T C5T 1.492(6) .
N1T C9T' 1.596(12) .
N1T C9T 1.785(8) .
N1T C4T' 1.817(10) .
C1T C2T 1.520(12) .
C1T H1TC 0.9900 .
C1T H1TD 0.9900 .
C2T C3T 1.552(11) .
C2T H2TC 0.9900 .
C2T H2TD 0.9900 .
C3T C4T 1.552(13) .
C3T H3TC 0.9900 .
C3T H3TD 0.9900 .
C4T H4TC 0.9900 .
C4T H4TD 0.9900 .
C9T H9TD 0.9800 .
C9T H9TE 0.9800 .
C9T H9TF 0.9800 .
C1T' C2T' 1.497(12) .
C1T' H1TA 0.9900 .
C1T' H1TB 0.9900 .
C2T' C3T' 1.521(12) .
C2T' H2TA 0.9900 .
C2T' H2TB 0.9900 .
C3T' C4T' 1.511(12) .
C3T' H3TA 0.9900 .
C3T' H3TB 0.9900 .
C4T' H4TA 0.9900 .
C4T' H4TB 0.9900 .
C9T' H9TA 0.9800 .
C9T' H9TB 0.9800 .
C9T' H9TC 0.9800 .
C5T C6T 1.519(6) .
C5T H5TA 0.9900 .
C5T H5TB 0.9900 .
C6T C7T 1.516(6) .
C6T H6TA 0.9900 .
C6T H6TB 0.9900 .
C7T C8T 1.503(6) .
C7T H7TA 0.9900 .
C7T H7TB 0.9900 .
C8T H8TA 0.9800 .
C8T H8TB 0.9800 .
C8T H8TC 0.9800 .
N1U C9U 1.506(13) .
N1U C5U 1.521(8) .
N1U C4U 1.526(8) .
N1U C1U 1.529(8) .
C1U C2U 1.440(11) .
C1U H1U1 0.9900 .
C1U H1U2 0.9900 .
C2U C3U 1.625(11) .
C2U H2U1 0.9900 .
C2U H2U2 0.9900 .
C3U C4U 1.459(14) .
C3U H3U1 0.9900 .
C3U H3U2 0.9900 .
C4U H4U1 0.9900 .
C4U H4U2 0.9900 .
C5U C6U 1.525(8) .
C5U H5U1 0.9900 .
C5U H5U2 0.9900 .
C6U C7U 1.627(7) .
C6U H6U1 0.9900 .
C6U H6U2 0.9900 .
C7U C8U 1.531(8) .
C7U H7U1 0.9900 .
C7U H7U2 0.9900 .
C8U H8U1 0.9800 .
C8U H8U2 0.9800 .
C8U H8U3 0.9800 .
C9U H9U1 0.9800 .
C9U H9U2 0.9800 .
C9U H9U3 0.9800 .
N1U' C5U' 1.495(8) .
N1U' C1U' 1.513(8) .
N1U' C9U' 1.518(11) .
N1U' C4U' 1.519(9) .
C1U' C2U' 1.579(15) .
C1U' H1U3 0.9900 .
C1U' H1U4 0.9900 .
C2U' C3U' 1.499(13) .
C2U' H2U3 0.9900 .
C2U' H2U4 0.9900 .
C3U' C4U' 1.530(13) .
C3U' H3U3 0.9900 .
C3U' H3U4 0.9900 .
C4U' H4U3 0.9900 .
C4U' H4U4 0.9900 .
C5U' C6U' 1.497(8) .
C5U' H5U3 0.9900 .
C5U' H5U4 0.9900 .
C6U' C7U' 1.628(7) .
C6U' H6U3 0.9900 .
C6U' H6U4 0.9900 .
C7U' C8U' 1.510(8) .
C7U' H7U3 0.9900 .
C7U' H7U4 0.9900 .
C8U' H8U4 0.9800 .
C8U' H8U5 0.9800 .
C8U' H8U5 0.9800 .
C9U' H9U4 0.9800 .
C9U' H9U5 0.9800 .
C9U' H9U6 0.9800 .
S1A O1A 1.430(3) .
S1A O2A 1.451(3) .
S1A N1A 1.579(4) .
S1A C1A 1.826(5) .
S2A O4A 1.435(3) .
S2A O3A 1.444(3) .
S2A N1A 1.561(3) .
S2A C2A 1.837(6) .
F1A C1A 1.325(5) .
F2A C1A 1.329(5) .
F3A C1A 1.328(5) .
F4A C2A 1.310(6) .
F5A C2A 1.327(5) .
F6A C2A 1.329(5) .
O2A Li6 1.925(8) 1_665
S1B O1B 1.431(3) .
S1B O2B 1.439(3) .
S1B N1B 1.581(3) .
S1B C1B 1.820(6) .
S2B O3B 1.434(3) .
S2B O4B 1.453(3) .
S2B N1B 1.564(3) .
S2B C2B 1.834(5) .
F1B C1B 1.326(6) .
F2B C1B 1.331(6) .
F3B C1B 1.322(6) .
F4B C2B 1.326(5) .
F5B C2B 1.325(5) .
F6B C2B 1.335(5) .
S1C O2C 1.434(3) .
S1C O1C 1.441(2) .
S1C N1C 1.566(3) .
S1C C1C 1.843(5) .
S2C O4C 1.433(3) .
S2C O3C 1.444(2) .
S2C N1C 1.567(3) .
S2C C2C 1.840(5) .
F1C C1C 1.317(5) .
F2C C1C 1.320(4) .
F3C C1C 1.326(5) .
F4C C2C 1.341(5) .
F5C C2C 1.322(4) .
F6C C2C 1.315(5) .
S1D O2D 1.436(3) .
S1D O1D 1.438(3) .
S1D N1D 1.568(4) .
S1D C1D 1.834(5) .
S2D O4D 1.418(3) .
S2D O3D 1.439(3) .
S2D N1D 1.579(3) .
S2D C2D 1.856(5) .
F1D C1D 1.301(6) .
F2D C1D 1.330(5) .
F3D C1D 1.325(6) .
F4D C2D 1.325(5) .
F5D C2D 1.310(6) .
F6D C2D 1.334(5) .
S1E O2E 1.440(3) .
S1E O1E 1.440(2) .
S1E N1E 1.568(3) .
S1E C1E 1.828(5) .
S2E O4E 1.432(3) .
S2E O3E 1.439(2) .
S2E N1E 1.574(3) .
S2E C2E 1.837(5) .
F1E C1E 1.321(5) .
F2E C1E 1.319(5) .
F3E C1E 1.335(5) .
F4E C2E 1.324(5) .
F5E C2E 1.310(4) .
F6E C2E 1.336(5) .
O1E Li5 2.040(7) 1_455
O3E Li5 2.161(7) 1_455
S1F O2F 1.423(3) .
S1F O1F 1.446(3) .
S1F N1F 1.581(3) .
S1F C1F 1.839(5) .
S2F O4F 1.433(3) .
S2F O3F 1.438(2) .
S2F N1F 1.564(3) .
S2F C2F 1.829(4) .
F1F C1F 1.333(5) .
F2F C1F 1.325(5) .
F3F C1F 1.315(5) .
F4F C2F 1.329(5) .
F5F C2F 1.319(5) .
F6F C2F 1.307(4) .
O4F Li7 1.908(8) 1_545
S1G O2G 1.424(3) .
S1G O1G 1.444(3) .
S1G N1G 1.575(3) .
S1G C1G 1.824(5) .
S2G O4G 1.431(3) .
S2G O3G 1.439(3) .
S2G N1G 1.559(3) .
S2G C2G 1.825(5) .
F1G C1G 1.313(5) .
F2G C1G 1.329(5) .
F3G C1G 1.334(5) .
F4G C2G 1.301(5) .
F5G C2G 1.328(5) .
F6G C2G 1.340(5) .
S1H O2H 1.431(3) .
S1H O1H 1.440(3) .
S1H N1H 1.561(3) .
S1H C1H 1.823(5) .
S2H O4H 1.427(3) .
S2H O3H 1.445(3) .
S2H N1H 1.576(3) .
S2H C2H 1.818(5) .
F1H C1H 1.319(5) .
F2H C1H 1.315(5) .
F3H C1H 1.338(5) .
F5H C2H 1.338(5) .
F4H C2H 1.301(5) .
F6H C2H 1.340(5) .
O2H Li6 1.906(7) 1_665
S1I O2I 1.430(3) .
S1I O1I 1.442(3) .
S1I N1I 1.567(3) .
S1I C1I 1.834(5) .
S2I O3I 1.434(3) .
S2I O4I 1.434(3) .
S2I N1I 1.574(3) .
S2I C2I 1.844(5) .
F1I C1I 1.309(5) .
F2I C1I 1.328(5) .
F3I C1I 1.316(5) .
F4I C2I 1.319(5) .
F5I C2I 1.327(5) .
F6I C2I 1.313(5) .
S1L O2L 1.427(3) .
S1L O1L 1.448(3) .
S1L N1L 1.571(3) .
S1L C1L 1.840(5) .
S2L O3L 1.434(3) .
S2L O4L 1.439(3) .
S2L N1L 1.588(3) .
S2L C2L 1.822(5) .
F1L C1L 1.316(5) .
F2L C1L 1.319(5) .
F3L C1L 1.339(5) .
F4L C2L 1.320(5) .
F5L C2L 1.316(5) .
F6L C2L 1.342(5) .
N1M S2M 1.573(9) .
N1M S1M 1.577(6) .
S1M O2M 1.421(10) .
S1M O1M 1.461(6) .
S1M C1M 1.820(9) .
O1M Li7 2.183(11) 1_545
C1M F3M 1.295(10) .
C1M F2M 1.303(10) .
C1M F1M 1.344(10) .
S2M O3M 1.473(7) .
S2M O4M 1.506(12) .
S2M C2M 1.756(13) .
C2M F4M 1.284(12) .
C2M F5M 1.316(12) .
C2M F6M 1.340(11) .
N1M' S2M' 1.543(10) .
N1M' S1M' 1.575(7) .
S1M' O1M' 1.419(7) .
S1M' O2M' 1.427(6) .
S1M' C1M' 1.827(11) .
S1M' Li7 2.714(11) 1_545
O1M' Li7 1.657(11) 1_545
C1M' F1M' 1.309(12) .
C1M' F3M' 1.344(11) .
C1M' F2M' 1.379(11) .
S2M' O3M' 1.411(8) .
S2M' O4M' 1.414(13) .
S2M' C2M' 1.908(11) .
C2M' F6M' 1.321(10) .
C2M' F5M' 1.330(11) .
C2M' F4M' 1.334(11) .
S1N O1N 1.436(9) .
S1N O2N 1.449(10) .
S1N N1N 1.577(9) .
S1N C1N 1.823(11) .
S2N O4N 1.433(5) .
S2N O3N 1.444(6) .
S2N N1N 1.589(8) .
S2N C2N 1.849(12) .
F1N C1N 1.355(10) .
F2N C1N 1.292(11) .
F3N C1N 1.329(11) .
F4N C2N 1.296(12) .
F5N C2N 1.349(11) .
F6N C2N 1.273(12) .
S1N' O2N' 1.439(10) .
S1N' O1N' 1.444(9) .
S1N' N1N' 1.561(9) .
S1N' C1N' 1.872(12) .
S2N' O4N' 1.426(5) .
S2N' O3N' 1.449(6) .
S2N' N1N' 1.564(8) .
S2N' C2N' 1.860(12) .
F1N' C1N' 1.327(10) .
F2N' C1N' 1.277(12) .
F3N' C1N' 1.329(11) .
F4N' C2N' 1.303(11) .
F5N' C2N' 1.334(11) .
F6N' C2N' 1.350(11) .

loop_
_geom_torsion_atom_site_label_1
_geom_torsion_atom_site_label_2
_geom_torsion_atom_site_label_3
_geom_torsion_atom_site_label_4
_geom_torsion
_geom_torsion_site_symmetry_1
_geom_torsion_site_symmetry_4
C9V N1V C1V C2V 77.3(4) . .
C4V N1V C1V C2V -40.7(4) . .
C5V N1V C1V C2V -160.9(3) . .
N1V C1V C2V C3V 26.1(4) . .
C1V C2V C3V C4V -2.0(4) . .
C9V N1V C4V C3V -77.8(4) . .
C5V N1V C4V C3V 158.4(3) . .
C1V N1V C4V C3V 39.3(4) . .
C2V C3V C4V N1V -23.1(4) . .
C9V N1V C5V C6V -60.9(4) . .
C4V N1V C5V C6V 63.3(4) . .
C1V N1V C5V C6V 177.7(3) . .
N1V C5V C6V C7V -178.8(3) . .
C5V C6V C7V C8V -174.6(4) . .
C9Z N1Z C1Z C2Z 79.6(4) . .
C5Z N1Z C1Z C2Z -156.8(4) . .
C4Z N1Z C1Z C2Z -38.0(4) . .
N1Z C1Z C2Z C3Z 21.5(5) . .
C1Z C2Z C3Z C4Z 3.7(5) . .
C2Z C3Z C4Z N1Z -27.5(5) . .
C9Z N1Z C4Z C3Z -76.7(5) . .
C5Z N1Z C4Z C3Z 158.4(4) . .
C1Z N1Z C4Z C3Z 40.1(5) . .
C9Z N1Z C5Z C6Z -60.9(5) . .
C4Z N1Z C5Z C6Z 63.9(5) . .
C1Z N1Z C5Z C6Z 176.2(3) . .
N1Z C5Z C6Z C7Z -173.8(3) . .
C5Z C6Z C7Z C8Z 178.6(4) . .
C1T' N1T C1T C2T 72.5(7) . .
C4T N1T C1T C2T -28.5(11) . .
C5T N1T C1T C2T -163.2(6) . .
C9T' N1T C1T C2T -33.4(9) . .
C9T N1T C1T C2T 87.5(7) . .
C4T' N1T C1T C2T -76.5(10) . .
N1T C1T C2T C3T 18.7(9) . .
C1T C2T C3T C4T -7.9(10) . .
C1T N1T C4T C3T 22.8(11) . .
C1T' N1T C4T C3T -58.7(9) . .
C5T N1T C4T C3T 158.2(6) . .
C9T' N1T C4T C3T 42(3) . .
C9T N1T C4T C3T -94.9(7) . .
C4T' N1T C4T C3T 43.9(8) . .
C2T C3T C4T N1T -5.4(9) . .
C1T N1T C1T' C2T' -45.8(8) . .
C4T N1T C1T' C2T' 76.1(11) . .
C5T N1T C1T' C2T' -149.5(7) . .
C9T' N1T C1T' C2T' 61.8(11) . .
C9T N1T C1T' C2T' 159.6(14) . .
C4T' N1T C1T' C2T' -31.8(9) . .
N1T C1T' C2T' C3T' 26.5(12) . .
C1T' C2T' C3T' C4T' -3.0(11) . .
C2T' C3T' C4T' N1T -13.4(9) . .
C1T N1T C4T' C3T' 56.6(10) . .
C1T' N1T C4T' C3T' 27.0(8) . .
C4T N1T C4T' C3T' -84.4(8) . .
C5T N1T C4T' C3T' 159.6(6) . .
C9T' N1T C4T' C3T' -84.1(8) . .
C9T N1T C4T' C3T' 35.8(9) . .
C1T N1T C5T C6T -164.8(6) . .
C1T' N1T C5T C6T -80.9(8) . .
C4T N1T C5T C6T 53.3(8) . .
C9T' N1T C5T C6T 66.8(7) . .
C9T N1T C5T C6T -53.4(5) . .
C4T' N1T C5T C6T 166.0(5) . .
N1T C5T C6T C7T -179.4(4) . .
C5T C6T C7T C8T -179.7(4) . .
C9U N1U C1U C2U 79.3(9) . .
C5U N1U C1U C2U -155.2(7) . .
C4U N1U C1U C2U -34.3(9) . .
N1U C1U C2U C3U 26.3(10) . .
C1U C2U C3U C4U -7.9(11) . .
C2U C3U C4U N1U -13.4(11) . .
C9U N1U C4U C3U -87.7(9) . .
C5U N1U C4U C3U 152.3(9) . .
C1U N1U C4U C3U 28.4(10) . .
C9U N1U C5U C6U 60.2(10) . .
C4U N1U C5U C6U 178.7(7) . .
C1U N1U C5U C6U -65.6(10) . .
N1U C5U C6U C7U -178.8(7) . .
C5U C6U C7U C8U 176.6(7) . .
C5U' N1U' C1U' C2U' -164.8(8) . .
C9U' N1U' C1U' C2U' 71.7(9) . .
C4U' N1U' C1U' C2U' -44.8(9) . .
N1U' C1U' C2U' C3U' 25.6(10) . .
C1U' C2U' C3U' C4U' 2.6(11) . .
C5U' N1U' C4U' C3U' 166.3(7) . .
C1U' N1U' C4U' C3U' 44.8(9) . .
C9U' N1U' C4U' C3U' -72.7(9) . .
C2U' C3U' C4U' N1U' -29.2(11) . .
C1U' N1U' C5U' C6U' -71.7(10) . .
C9U' N1U' C5U' C6U' 52.4(10) . .
C4U' N1U' C5U' C6U' 173.3(8) . .
N1U' C5U' C6U' C7U' 168.1(7) . .
C5U' C6U' C7U' C8U' -173.5(7) . .
O1A S1A O2A Li6 -56.3(4) . 1_665
N1A S1A O2A Li6 82.0(4) . 1_665
C1A S1A O2A Li6 -172.6(3) . 1_665
O4A S2A O3A Li8 28.1(5) . .
N1A S2A O3A Li8 -105.1(4) . .
C2A S2A O3A Li8 143.8(4) . .
O3H Li8 O3A S2A -40.9(6) . .
O3N' Li8 O3A S2A 142.4(3) . .
O3N Li8 O3A S2A 135.0(4) . .
O1N Li8 O3A S2A -136.5(3) . .
O1H Li8 O3A S2A 47.9(4) . .
O1N' Li8 O3A S2A -134.6(3) . .
O4A S2A N1A S1A 29.7(4) . .
O3A S2A N1A S1A 164.1(3) . .
C2A S2A N1A S1A -86.8(3) . .
O1A S1A N1A S2A 18.4(4) . .
O2A S1A N1A S2A -119.6(3) . .
C1A S1A N1A S2A 132.3(3) . .
O1A S1A C1A F1A -56.9(4) . .
O2A S1A C1A F1A 66.9(3) . .
N1A S1A C1A F1A -179.5(3) . .
O1A S1A C1A F3A 63.1(4) . .
O2A S1A C1A F3A -173.0(3) . .
N1A S1A C1A F3A -59.5(4) . .
O1A S1A C1A F2A -176.1(3) . .
O2A S1A C1A F2A -52.2(4) . .
N1A S1A C1A F2A 61.3(4) . .
O4A S2A C2A F4A -59.8(4) . .
O3A S2A C2A F4A 176.1(3) . .
N1A S2A C2A F4A 63.1(4) . .
O4A S2A C2A F5A 179.5(3) . .
O3A S2A C2A F5A 55.5(4) . .
N1A S2A C2A F5A -57.5(4) . .
O4A S2A C2A F6A 60.2(4) . .
O3A S2A C2A F6A -63.8(4) . .
N1A S2A C2A F6A -176.8(4) . .
O1B S1B O2B Li4 -17.4(5) . .
N1B S1B O2B Li4 116.7(4) . .
C1B S1B O2B Li4 -132.7(5) . .
O1G Li4 O2B S1B 24.7(7) . .
O1I Li4 O2B S1B -154.4(3) . .
O3I Li4 O2B S1B 118.6(4) . .
O3G Li4 O2B S1B -62.6(5) . .
O3B S2B O4B Li3 55.4(4) . .
N1B S2B O4B Li3 -83.0(4) . .
C2B S2B O4B Li3 171.4(3) . .
O4G Li3 O4B S2B 49.5(4) . .
O2C Li3 O4B S2B 160.6(3) . .
O2E Li3 O4B S2B -65.3(5) . .
O3B S2B N1B S1B -16.5(4) . .
O4B S2B N1B S1B 121.6(3) . .
C2B S2B N1B S1B -130.5(3) . .
O1B S1B N1B S2B -20.6(4) . .
O2B S1B N1B S2B -155.4(3) . .
C1B S1B N1B S2B 95.2(3) . .
O3B S2B C2B F5B 177.2(3) . .
O4B S2B C2B F5B 53.6(3) . .
N1B S2B C2B F5B -60.0(3) . .
O3B S2B C2B F4B 57.0(4) . .
O4B S2B C2B F4B -66.7(4) . .
N1B S2B C2B F4B 179.8(3) . .
O3B S2B C2B F6B -62.2(4) . .
O4B S2B C2B F6B 174.2(3) . .
N1B S2B C2B F6B 60.6(4) . .
O1B S1B C1B F3B 58.9(4) . .
O2B S1B C1B F3B -177.0(4) . .
N1B S1B C1B F3B -64.6(4) . .
O1B S1B C1B F1B -60.4(5) . .
O2B S1B C1B F1B 63.8(4) . .
N1B S1B C1B F1B 176.1(4) . .
O1B S1B C1B F2B 179.4(4) . .
O2B S1B C1B F2B -56.5(4) . .
N1B S1B C1B F2B 55.9(5) . .
O2C S1C O1C Li2 166.4(3) . .
N1C S1C O1C Li2 35.4(4) . .
C1C S1C O1C Li2 -78.9(4) . .
O4M' Li2 O1C S1C 88.0(4) . .
O1F Li2 O1C S1C -152.5(2) . .
O3C Li2 O1C S1C -23.3(4) . .
O4M Li2 O1C S1C 90.7(3) . .
O3F Li2 O1C S1C -95(2) . .
S2M' Li2 O1C S1C 109.9(3) . .
O1C S1C O2C Li3 -104.6(4) . .
N1C S1C O2C Li3 29.3(4) . .
C1C S1C O2C Li3 140.4(4) . .
O4G Li3 O2C S1C 159.0(2) . .
O4B Li3 O2C S1C 48.1(5) . .
O2E Li3 O2C S1C -83.6(5) . .
O4C S2C O3C Li2 169.3(4) . .
N1C S2C O3C Li2 37.7(4) . .
C2C S2C O3C Li2 -75.6(4) . .
O4M' Li2 O3C S2C -107.7(4) . .
O1F Li2 O3C S2C 69.4(6) . .
O4M Li2 O3C S2C -111.1(4) . .
O1C Li2 O3C S2C -16.1(5) . .
O3F Li2 O3C S2C 155.0(2) . .
S2M' Li2 O3C S2C -119.8(4) . .
O3C S2C O4C Li6 -159.4(5) . .
N1C S2C O4C Li6 -24.9(6) . .
C2C S2C O4C Li6 85.7(6) . .
O2H Li6 O4C S2C -167.6(3) 1_445 .
O2A Li6 O4C S2C 70.8(6) 1_445 .
O4E Li6 O4C S2C -51.4(8) . .
O2C S1C N1C S2C -144.1(2) . .
O1C S1C N1C S2C -9.6(3) . .
C1C S1C N1C S2C 104.9(3) . .
O4C S2C N1C S1C -158.2(2) . .
O3C S2C N1C S1C -23.7(3) . .
C2C S2C N1C S1C 90.3(3) . .
O2C S1C C1C F1C 66.8(3) . .
O1C S1C C1C F1C -56.5(3) . .
N1C S1C C1C F1C -178.6(3) . .
O2C S1C C1C F2C -53.8(4) . .
O1C S1C C1C F2C -177.1(3) . .
N1C S1C C1C F2C 60.8(4) . .
O2C S1C C1C F3C -173.4(3) . .
O1C S1C C1C F3C 63.2(3) . .
N1C S1C C1C F3C -58.9(3) . .
O4C S2C C2C F6C -176.1(3) . .
O3C S2C C2C F6C 61.1(3) . .
N1C S2C C2C F6C -61.0(3) . .
O4C S2C C2C F5C -54.4(3) . .
O3C S2C C2C F5C -177.3(3) . .
N1C S2C C2C F5C 60.7(3) . .
O4C S2C C2C F4C 64.2(3) . .
O3C S2C C2C F4C -58.7(3) . .
N1C S2C C2C F4C 179.3(3) . .
O2D S1D O1D Li5 89.7(3) . .
N1D S1D O1D Li5 -43.3(4) . .
C1D S1D O1D Li5 -157.2(3) . .
O3D Li5 O1D S1D 42.8(4) . .
O1L Li5 O1D S1D -63.9(4) . .
O1E Li5 O1D S1D 174.2(2) 1_655 .
O3E Li5 O1D S1D 119.2(18) 1_655 .
O1D S1D O2D Li1 36.9(6) . .
N1D S1D O2D Li1 173.1(5) . .
C1D S1D O2D Li1 -77.8(6) . .
O4L Li1 O2D S1D -76.4(7) . .
O2N Li1 O2D S1D 35.8(8) . .
O2I Li1 O2D S1D 156.8(4) . .
O2N' Li1 O2D S1D 35.9(7) . .
O4D S2D O3D Li5 -141.6(4) . .
N1D S2D O3D Li5 -10.5(5) . .
C2D S2D O3D Li5 101.8(4) . .
O1L Li5 O3D S2D 78.5(5) . .
O1E Li5 O3D S2D -100.8(5) 1_655 .
O1D Li5 O3D S2D -15.2(5) . .
O3E Li5 O3D S2D 176.0(3) 1_655 .
O2D S1D N1D S2D -129.8(3) . .
O1D S1D N1D S2D 6.2(4) . .
C1D S1D N1D S2D 121.5(3) . .
O4D S2D N1D S1D 156.5(3) . .
O3D S2D N1D S1D 21.1(3) . .
C2D S2D N1D S1D -89.9(3) . .
O2D S1D C1D F1D 62.0(4) . .
O1D S1D C1D F1D -60.6(4) . .
N1D S1D C1D F1D 176.1(3) . .
O2D S1D C1D F3D -177.6(4) . .
O1D S1D C1D F3D 59.7(5) . .
N1D S1D C1D F3D -63.6(5) . .
O2D S1D C1D F2D -58.2(5) . .
O1D S1D C1D F2D 179.2(4) . .
N1D S1D C1D F2D 55.9(5) . .
O4D S2D C2D F5D 179.3(3) . .
O3D S2D C2D F5D -56.2(4) . .
N1D S2D C2D F5D 64.2(4) . .
O4D S2D C2D F4D -60.0(4) . .
O3D S2D C2D F4D 64.6(4) . .
N1D S2D C2D F4D -175.1(3) . .
O4D S2D C2D F6D 57.0(4) . .
O3D S2D C2D F6D -178.4(4) . .
N1D S2D C2D F6D -58.0(4) . .
O2E S1E O1E Li5 -178.0(3) . 1_455
N1E S1E O1E Li5 -47.8(3) . 1_455
C1E S1E O1E Li5 67.4(3) . 1_455
O1E S1E O2E Li3 152.4(4) . .
N1E S1E O2E Li3 19.1(4) . .
C1E S1E O2E Li3 -92.7(4) . .
O4G Li3 O2E S1E 177.2(3) . .
O4B Li3 O2E S1E -69.6(5) . .
O2C Li3 O2E S1E 61.1(6) . .
O4E S2E O3E Li5 -165.7(3) . 1_455
N1E S2E O3E Li5 -34.1(3) . 1_455
C2E S2E O3E Li5 79.7(3) . 1_455
O3E S2E O4E Li6 104.2(3) . .
N1E S2E O4E Li6 -30.7(3) . .
C2E S2E O4E Li6 -140.8(3) . .
O2H Li6 O4E S2E -164.8(3) 1_445 .
O4C Li6 O4E S2E 78.7(5) . .
O2A Li6 O4E S2E -46.0(5) 1_445 .
O2E S1E N1E S2E 154.1(2) . .
O1E S1E N1E S2E 20.5(3) . .
C1E S1E N1E S2E -94.6(3) . .
O4E S2E N1E S1E 152.0(2) . .
O3E S2E N1E S1E 16.5(3) . .
C2E S2E N1E S1E -97.7(3) . .
O2E S1E C1E F2E -65.8(3) . .
O1E S1E C1E F2E 57.1(3) . .
N1E S1E C1E F2E 179.6(3) . .
O2E S1E C1E F1E 54.5(4) . .
O1E S1E C1E F1E 177.4(3) . .
N1E S1E C1E F1E -60.1(4) . .
O2E S1E C1E F3E 174.0(3) . .
O1E S1E C1E F3E -63.1(3) . .
N1E S1E C1E F3E 59.4(3) . .
O4E S2E C2E F5E 62.1(4) . .
O3E S2E C2E F5E -174.1(3) . .
N1E S2E C2E F5E -51.6(4) . .
O4E S2E C2E F4E -58.9(3) . .
O3E S2E C2E F4E 64.9(3) . .
N1E S2E C2E F4E -172.7(3) . .
O4E S2E C2E F6E -177.5(3) . .
O3E S2E C2E F6E -53.7(3) . .
N1E S2E C2E F6E 68.7(3) . .
O2F S1F O1F Li2 155.3(3) . .
N1F S1F O1F Li2 24.0(3) . .
C1F S1F O1F Li2 -89.6(3) . .
O4M' Li2 O1F S1F -96.2(5) . .
O3C Li2 O1F S1F 87.0(5) . .
O4M Li2 O1F S1F -92.5(4) . .
O1C Li2 O1F S1F 171.1(2) . .
O3F Li2 O1F S1F -1.0(4) . .
S2M' Li2 O1F S1F -86.3(3) . .
O4F S2F O3F Li2 -100.8(3) . .
N1F S2F O3F Li2 31.9(3) . .
C2F S2F O3F Li2 145.8(3) . .
O4M' Li2 O3F S2F 89.6(4) . .
O1F Li2 O3F S2F -29.6(4) . .
O3C Li2 O3F S2F -158.7(2) . .
O4M Li2 O3F S2F 86.9(4) . .
O1C Li2 O3F S2F -88(2) . .
S2M' Li2 O3F S2F 68.3(3) . .
O3F S2F O4F Li7 -41.2(7) . 1_545
N1F S2F O4F Li7 -176.9(7) . 1_545
C2F S2F O4F Li7 74.2(7) . 1_545
O4F S2F N1F S1F 136.3(2) . .
O3F S2F N1F S1F 0.0(3) . .
C2F S2F N1F S1F -115.4(3) . .
O2F S1F N1F S2F -161.4(2) . .
O1F S1F N1F S2F -25.9(3) . .
C1F S1F N1F S2F 86.8(3) . .
O2F S1F C1F F3F -64.2(3) . .
O1F S1F C1F F3F 171.3(3) . .
N1F S1F C1F F3F 50.6(4) . .
O2F S1F C1F F2F 174.3(3) . .
O1F S1F C1F F2F 49.8(3) . .
N1F S1F C1F F2F -70.9(3) . .
O2F S1F C1F F1F 55.5(3) . .
O1F S1F C1F F1F -69.0(3) . .
N1F S1F C1F F1F 170.3(3) . .
O4F S2F C2F F6F 54.6(4) . .
O3F S2F C2F F6F 178.2(3) . .
N1F S2F C2F F6F -59.2(3) . .
O4F S2F C2F F5F -65.6(3) . .
O3F S2F C2F F5F 58.0(3) . .
N1F S2F C2F F5F -179.4(3) . .
O4F S2F C2F F4F 175.6(3) . .
O3F S2F C2F F4F -60.9(4) . .
N1F S2F C2F F4F 61.7(3) . .
O2G S1G O1G Li4 121.9(4) . .
N1G S1G O1G Li4 -10.5(4) . .
C1G S1G O1G Li4 -123.0(4) . .
O2B Li4 O1G S1G -66.0(5) . .
O1I Li4 O1G S1G 112.8(5) . .
O3I Li4 O1G S1G -162.7(3) . .
O3G Li4 O1G S1G 30.1(4) . .
O4G S2G O3G Li4 -97.9(3) . .
N1G S2G O3G Li4 35.3(3) . .
C2G S2G O3G Li4 149.0(3) . .
O2B Li4 O3G S2G 72.1(3) . .
O1G Li4 O3G S2G -42.4(4) . .
O1I Li4 O3G S2G -179.4(2) . .
O3I Li4 O3G S2G -113.1(14) . .
O3G S2G O4G Li3 -117.5(9) . .
N1G S2G O4G Li3 106.5(9) . .
C2G S2G O4G Li3 -3.2(10) . .
O4B Li3 O4G S2G 154.4(9) . .
O2C Li3 O4G S2G 38.6(11) . .
O2E Li3 O4G S2G -86.3(10) . .
O4G S2G N1G S1G 135.4(3) . .
O3G S2G N1G S1G -0.6(4) . .
C2G S2G N1G S1G -115.1(3) . .
O2G S1G N1G S2G -149.6(3) . .
O1G S1G N1G S2G -13.2(4) . .
C1G S1G N1G S2G 99.6(3) . .
O2G S1G C1G F1G 170.0(3) . .
O1G S1G C1G F1G 45.6(4) . .
N1G S1G C1G F1G -75.7(4) . .
O2G S1G C1G F2G -68.9(4) . .
O1G S1G C1G F2G 166.6(3) . .
N1G S1G C1G F2G 45.4(4) . .
O2G S1G C1G F3G 49.4(4) . .
O1G S1G C1G F3G -75.1(4) . .
N1G S1G C1G F3G 163.7(3) . .
O4G S2G C2G F4G 176.3(3) . .
O3G S2G C2G F4G -61.2(4) . .
N1G S2G C2G F4G 61.5(4) . .
O4G S2G C2G F5G 55.0(4) . .
O3G S2G C2G F5G 177.6(3) . .
N1G S2G C2G F5G -59.7(4) . .
O4G S2G C2G F6G -62.9(4) . .
O3G S2G C2G F6G 59.6(4) . .
N1G S2G C2G F6G -177.6(3) . .
O2H S1H O1H Li8 121.8(3) . .
N1H S1H O1H Li8 -10.6(3) . .
C1H S1H O1H Li8 -125.1(3) . .
O3A Li8 O1H S1H -92.1(3) . .
O3H Li8 O1H S1H 25.6(4) . .
O3N' Li8 O1H S1H 169.1(3) . .
O3N Li8 O1H S1H 143.7(3) . .
O1N Li8 O1H S1H 105.6(14) . .
O1N' Li8 O1H S1H 125(6) . .
O1H S1H O2H Li6 -4.7(9) . 1_665
N1H S1H O2H Li6 131.3(9) . 1_665
C1H S1H O2H Li6 -118.5(9) . 1_665
O4H S2H O3H Li8 -107.9(3) . .
N1H S2H O3H Li8 25.3(3) . .
C2H S2H O3H Li8 136.5(3) . .
O3A Li8 O3H S2H 59.2(6) . .
O3N' Li8 O3H S2H -126.3(5) . .
O3N Li8 O3H S2H -117.0(3) . .
O1N Li8 O3H S2H 159.9(3) . .
O1H Li8 O3H S2H -34.3(4) . .
O1N' Li8 O3H S2H 149.8(3) . .
O2H S1H N1H S2H -146.3(3) . .
O1H S1H N1H S2H -10.1(4) . .
C1H S1H N1H S2H 104.4(3) . .
O4H S2H N1H S1H 141.5(3) . .
O3H S2H N1H S1H 4.9(4) . .
C2H S2H N1H S1H -107.6(3) . .
O2H S1H C1H F2H 172.4(3) . .
O1H S1H C1H F2H 49.3(4) . .
N1H S1H C1H F2H -74.0(4) . .
O2H S1H C1H F1H -66.7(4) . .
O1H S1H C1H F1H 170.1(3) . .
N1H S1H C1H F1H 46.9(4) . .
O2H S1H C1H F3H 53.4(4) . .
O1H S1H C1H F3H -69.7(4) . .
N1H S1H C1H F3H 167.1(3) . .
O4H S2H C2H F4H -171.5(3) . .
O3H S2H C2H F4H -47.1(4) . .
N1H S2H C2H F4H 73.6(4) . .
O4H S2H C2H F5H -50.6(4) . .
O3H S2H C2H F5H 73.7(3) . .
N1H S2H C2H F5H -165.6(3) . .
O4H S2H C2H F6H 66.7(4) . .
O3H S2H C2H F6H -169.0(3) . .
N1H S2H C2H F6H -48.3(4) . .
O2I S1I O1I Li4 173.5(3) . .
N1I S1I O1I Li4 42.3(3) . .
C1I S1I O1I Li4 -71.8(3) . .
O2B Li4 O1I S1I -117.2(3) . .
O1G Li4 O1I S1I 64.0(7) . .
O3I Li4 O1I S1I -22.8(4) . .
O3G Li4 O1I S1I 144.7(3) . .
O1I S1I O2I Li1 -161.4(9) . .
N1I S1I O2I Li1 -27.3(9) . .
C1I S1I O2I Li1 84.4(9) . .
O4L Li1 O2I S1I 83.3(9) . .
O2N Li1 O2I S1I -31.0(12) . .
O2D Li1 O2I S1I -155.3(8) . .
O2N' Li1 O2I S1I -41.8(12) . .
O4I S2I O3I Li4 165.7(3) . .
N1I S2I O3I Li4 36.2(3) . .
C2I S2I O3I Li4 -78.3(3) . .
O2B Li4 O3I S2I 88.7(3) . .
O1G Li4 O3I S2I -156.1(3) . .
O1I Li4 O3I S2I -19.5(4) . .
O3G Li4 O3I S2I -86.2(15) . .
O3I S2I O4I Li7 -118.8(4) . .
N1I S2I O4I Li7 14.2(4) . .
C2I S2I O4I Li7 125.0(4) . .
O1M' Li7 O4I S2I 59.2(6) 1_565 .
O4N' Li7 O4I S2I -37.5(9) . .
O4F Li7 O4I S2I -171.0(3) 1_565 .
O4N Li7 O4I S2I -69.8(6) . .
O1M Li7 O4I S2I 72.3(4) 1_565 .
S1M' Li7 O4I S2I 75.7(5) 1_565 .
O2I S1I N1I S2I -154.6(2) . .
O1I S1I N1I S2I -20.6(3) . .
C1I S1I N1I S2I 93.2(3) . .
O3I S2I N1I S1I -14.8(4) . .
O4I S2I N1I S1I -148.6(3) . .
C2I S2I N1I S1I 100.2(3) . .
O2I S1I C1I F1I -57.7(4) . .
O1I S1I C1I F1I 180.0(3) . .
N1I S1I C1I F1I 57.7(4) . .
O2I S1I C1I F3I 62.9(4) . .
O1I S1I C1I F3I -59.4(4) . .
N1I S1I C1I F3I 178.2(3) . .
O2I S1I C1I F2I -178.3(3) . .
O1I S1I C1I F2I 59.4(4) . .
N1I S1I C1I F2I -63.0(4) . .
O3I S2I C2I F6I 61.4(3) . .
O4I S2I C2I F6I -174.3(3) . .
N1I S2I C2I F6I -60.8(3) . .
O3I S2I C2I F4I -176.8(3) . .
O4I S2I C2I F4I -52.6(4) . .
N1I S2I C2I F4I 60.9(4) . .
O3I S2I C2I F5I -58.4(4) . .
O4I S2I C2I F5I 65.8(3) . .
N1I S2I C2I F5I 179.3(3) . .
O2L S1L O1L Li5 -13.7(3) . .
N1L S1L O1L Li5 -144.8(3) . .
C1L S1L O1L Li5 101.0(3) . .
O3D Li5 O1L S1L 6.4(5) . .
O1E Li5 O1L S1L -174.2(2) 1_655 .
O1D Li5 O1L S1L 94.5(3) . .
O3E Li5 O1L S1L -86.2(3) 1_655 .
O3L S2L O4L Li1 155.9(3) . .
N1L S2L O4L Li1 17.5(3) . .
C2L S2L O4L Li1 -87.5(3) . .
O2N Li1 O4L S2L 179.5(3) . .
O2I Li1 O4L S2L 58.9(6) . .
O2D Li1 O4L S2L -57.9(5) . .
O2N' Li1 O4L S2L -170.9(3) . .
O2L S1L N1L S2L -152.8(2) . .
O1L S1L N1L S2L -17.2(3) . .
C1L S1L N1L S2L 96.6(3) . .
O3L S2L N1L S1L -51.7(3) . .
O4L S2L N1L S1L 87.0(3) . .
C2L S2L N1L S1L -164.1(3) . .
O2L S1L C1L F1L 58.0(3) . .
O1L S1L C1L F1L -67.1(3) . .
N1L S1L C1L F1L 172.8(3) . .
O2L S1L C1L F2L -62.7(3) . .
O1L S1L C1L F2L 172.1(3) . .
N1L S1L C1L F2L 52.0(4) . .
O2L S1L C1L F3L 177.4(3) . .
O1L S1L C1L F3L 52.2(3) . .
N1L S1L C1L F3L -67.9(3) . .
O3L S2L C2L F5L 58.8(4) . .
O4L S2L C2L F5L -65.1(4) . .
N1L S2L C2L F5L 179.4(4) . .
O3L S2L C2L F4L -62.0(4) . .
O4L S2L C2L F4L 174.0(3) . .
N1L S2L C2L F4L 58.5(4) . .
O3L S2L C2L F6L 177.9(3) . .
O4L S2L C2L F6L 53.9(4) . .
N1L S2L C2L F6L -61.6(4) . .
S2M N1M S1M O2M 162.1(6) . .
S2M N1M S1M O1M 26.5(7) . .
S2M N1M S1M C1M -89.6(6) . .
O2M S1M O1M Li7 163.3(10) . 1_545
N1M S1M O1M Li7 -64.6(11) . 1_545
C1M S1M O1M Li7 50.6(12) . 1_545
O2M S1M C1M F3M 54.7(8) . .
O1M S1M C1M F3M 178.4(6) . .
N1M S1M C1M F3M -59.7(8) . .
O2M S1M C1M F2M -68.3(8) . .
O1M S1M C1M F2M 55.3(7) . .
N1M S1M C1M F2M 177.3(6) . .
O2M S1M C1M F1M 175.4(7) . .
O1M S1M C1M F1M -61.0(7) . .
N1M S1M C1M F1M 61.0(7) . .
S1M N1M S2M O3M 24.7(8) . .
S1M N1M S2M O4M -110.1(6) . .
S1M N1M S2M C2M 154.8(6) . .
O3M S2M O4M Li2 22.8(11) . .
N1M S2M O4M Li2 157.8(7) . .
C2M S2M O4M Li2 -116.8(9) . .
O4M' Li2 O4M S2M 151(9) . .
O1F Li2 O4M S2M 20.2(10) . .
O3C Li2 O4M S2M -159.4(8) . .
O1C Li2 O4M S2M 112.1(9) . .
O3F Li2 O4M S2M -67.0(9) . .
S2M' Li2 O4M S2M 1.8(6) . .
O3M S2M C2M F4M 161.4(7) . .
O4M S2M C2M F4M -67.6(9) . .
N1M S2M C2M F4M 44.0(7) . .
O3M S2M C2M F5M -70.6(11) . .
O4M S2M C2M F5M 60.4(10) . .
N1M S2M C2M F5M 172.0(9) . .
O3M S2M C2M F6M 47.2(10) . .
O4M S2M C2M F6M 178.1(8) . .
N1M S2M C2M F6M -70.3(7) . .
S2M' N1M' S1M' O1M' 123.2(6) . .
S2M' N1M' S1M' O2M' -12.7(8) . .
S2M' N1M' S1M' C1M' -129.3(7) . .
S2M' N1M' S1M' Li7 91.9(6) . 1_545
O2M' S1M' O1M' Li7 52.6(6) . 1_545
N1M' S1M' O1M' Li7 -83.8(6) . 1_545
C1M' S1M' O1M' Li7 170.5(5) . 1_545
O1M' S1M' C1M' F1M' 55.5(8) . .
O2M' S1M' C1M' F1M' 179.2(7) . .
N1M' S1M' C1M' F1M' -57.3(8) . .
Li7 S1M' C1M' F1M' 62.1(9) 1_545 .
O1M' S1M' C1M' F3M' 178.0(7) . .
O2M' S1M' C1M' F3M' -58.2(8) . .
N1M' S1M' C1M' F3M' 65.2(8) . .
Li7 S1M' C1M' F3M' -175.4(4) 1_545 .
O1M' S1M' C1M' F2M' -64.9(8) . .
O2M' S1M' C1M' F2M' 58.9(8) . .
N1M' S1M' C1M' F2M' -177.7(7) . .
Li7 S1M' C1M' F2M' -58.3(9) 1_545 .
S1M' N1M' S2M' O3M' -15.4(9) . .
S1M' N1M' S2M' O4M' -154.7(7) . .
S1M' N1M' S2M' C2M' 79.3(8) . .
S1M' N1M' S2M' Li2 -122.8(5) . .
O4M' Li2 S2M' O3M' 165.5(11) . .
O1F Li2 S2M' O3M' 7.5(3) . .
O3C Li2 S2M' O3M' -165.3(4) . .
O4M Li2 S2M' O3M' 170.9(10) . .
O1C Li2 S2M' O3M' 98.1(3) . .
O3F Li2 S2M' O3M' -78.0(3) . .
O1F Li2 S2M' O4M' -158.0(10) . .
O3C Li2 S2M' O4M' 29.1(10) . .
O4M Li2 S2M' O4M' 5.4(17) . .
O1C Li2 S2M' O4M' -67.4(10) . .
O3F Li2 S2M' O4M' 116.5(10) . .
O4M' Li2 S2M' N1M' -70.9(11) . .
O1F Li2 S2M' N1M' 131.1(5) . .
O3C Li2 S2M' N1M' -41.8(5) . .
O4M Li2 S2M' N1M' -65.5(9) . .
O1C Li2 S2M' N1M' -138.3(4) . .
O3F Li2 S2M' N1M' 45.6(5) . .
O4M' Li2 S2M' C2M' 86.5(11) . .
O1F Li2 S2M' C2M' -71.5(5) . .
O3C Li2 S2M' C2M' 115.6(4) . .
O4M Li2 S2M' C2M' 91.9(10) . .
O1C Li2 S2M' C2M' 19.1(5) . .
O3F Li2 S2M' C2M' -157.0(5) . .
O3M' S2M' O4M' Li2 -16.6(12) . .
N1M' S2M' O4M' Li2 122.9(8) . .
C2M' S2M' O4M' Li2 -108.7(9) . .
O1F Li2 O4M' S2M' 25.2(11) . .
O3C Li2 O4M' S2M' -157.5(8) . .
O4M Li2 O4M' S2M' -26(8) . .
O1C Li2 O4M' S2M' 115.6(9) . .
O3F Li2 O4M' S2M' -63.9(9) . .
O3M' S2M' C2M' F6M' 68.9(9) . .
O4M' S2M' C2M' F6M' -173.4(9) . .
N1M' S2M' C2M' F6M' -49.5(10) . .
Li2 S2M' C2M' F6M' 151.7(7) . .
O3M' S2M' C2M' F5M' -158.4(8) . .
O4M' S2M' C2M' F5M' -40.6(11) . .
N1M' S2M' C2M' F5M' 83.2(8) . .
Li2 S2M' C2M' F5M' -75.5(8) . .
O3M' S2M' C2M' F4M' -44.6(6) . .
O4M' S2M' C2M' F4M' 73.1(9) . .
N1M' S2M' C2M' F4M' -163.0(6) . .
Li2 S2M' C2M' F4M' 38.2(7) . .
O2N S1N O1N Li8 -176.8(5) . .
N1N S1N O1N Li8 -50.8(7) . .
C1N S1N O1N Li8 65.1(7) . .
O3A Li8 O1N S1N -85.6(6) . .
O3H Li8 O1N S1N 156.0(6) . .
O3N' Li8 O1N S1N 11.4(6) . .
O3N Li8 O1N S1N 38.3(6) . .
O1H Li8 O1N S1N 76.5(16) . .
O1N' Li8 O1N S1N -96.0(19) . .
O1N S1N O2N Li1 116.3(8) . .
N1N S1N O2N Li1 -12.7(11) . .
C1N S1N O2N Li1 -125.7(8) . .
O4L Li1 O2N S1N -73.9(9) . .
O2I Li1 O2N S1N 51.9(9) . .
O2D Li1 O2N S1N 167.6(8) . .
O2N' Li1 O2N S1N 167(3) . .
O4N S2N O3N Li8 -161.1(4) . .
N1N S2N O3N Li8 -29.7(7) . .
C2N S2N O3N Li8 85.5(6) . .
O3A Li8 O3N S2N 102.7(5) . .
O3H Li8 O3N S2N -81.4(5) . .
O3N' Li8 O3N S2N 86.3(7) . .
O1N Li8 O3N S2N 5.8(5) . .
O1H Li8 O3N S2N -165.3(5) . .
O1N' Li8 O3N S2N 13.4(5) . .
O3N S2N O4N Li7 120.4(7) . .
N1N S2N O4N Li7 -13.6(9) . .
C2N S2N O4N Li7 -125.3(7) . .
O1M' Li7 O4N S2N -33.3(9) 1_565 .
O4N' Li7 O4N S2N -43.9(6) . .
O4F Li7 O4N S2N -161.3(7) 1_565 .
O4I Li7 O4N S2N 88.9(7) . .
O1M Li7 O4N S2N -38.0(9) 1_565 .
S1M' Li7 O4N S2N -61.6(7) 1_565 .
O1N S1N N1N S2N 15.7(8) . .
O2N S1N N1N S2N 146.9(6) . .
C1N S1N N1N S2N -100.1(7) . .
O4N S2N N1N S1N 154.6(5) . .
O3N S2N N1N S1N 20.0(8) . .
C2N S2N N1N S1N -95.0(7) . .
O1N S1N C1N F2N 49.9(9) . .
O2N S1N C1N F2N -75.5(9) . .
N1N S1N C1N F2N 170.8(7) . .
O1N S1N C1N F3N -71.0(8) . .
O2N S1N C1N F3N 163.7(6) . .
N1N S1N C1N F3N 50.0(8) . .
O1N S1N C1N F1N 173.4(7) . .
O2N S1N C1N F1N 48.0(8) . .
N1N S1N C1N F1N -65.7(8) . .
O4N S2N C2N F6N -68.5(8) . .
O3N S2N C2N F6N 54.3(8) . .
N1N S2N C2N F6N 176.6(7) . .
O4N S2N C2N F4N 56.5(8) . .
O3N S2N C2N F4N 179.2(7) . .
N1N S2N C2N F4N -58.5(9) . .
O4N S2N C2N F5N 170.8(7) . .
O3N S2N C2N F5N -66.4(8) . .
N1N S2N C2N F5N 55.9(8) . .
O1N' S1N' O2N' Li1 114.9(7) . .
N1N' S1N' O2N' Li1 -24.2(9) . .
C1N' S1N' O2N' Li1 -134.3(7) . .
O4L Li1 O2N' S1N' -77.3(7) . .
O2N Li1 O2N' S1N' -14.8(16) . .
O2I Li1 O2N' S1N' 54.8(8) . .
O2D Li1 O2N' S1N' 166.1(7) . .
O2N' S1N' O1N' Li8 -160.0(5) . .
N1N' S1N' O1N' Li8 -24.0(9) . .
C1N' S1N' O1N' Li8 89.3(6) . .
O3A Li8 O1N' S1N' -95.6(6) . .
O3H Li8 O1N' S1N' 146.5(6) . .
O3N' Li8 O1N' S1N' 3.1(6) . .
O3N Li8 O1N' S1N' 28.8(6) . .
O1N Li8 O1N' S1N' 74.1(17) . .
O1H Li8 O1N' S1N' 47(6) . .
O3N' S2N' O4N' Li7 -153.4(8) . .
N1N' S2N' O4N' Li7 71.6(9) . .
C2N' S2N' O4N' Li7 -39.4(10) . .
O1M' Li7 O4N' S2N' -121.6(9) 1_565 .
O4F Li7 O4N' S2N' 117.9(8) 1_565 .
O4I Li7 O4N' S2N' -15.1(12) . .
O4N Li7 O4N' S2N' 49.0(8) . .
O1M Li7 O4N' S2N' -126.6(9) 1_565 .
S1M' Li7 O4N' S2N' -147.4(9) 1_565 .
O2N' S1N' N1N' S2N' 152.1(6) . .
O1N' S1N' N1N' S2N' 13.3(9) . .
C1N' S1N' N1N' S2N' -99.1(7) . .
O4N' S2N' N1N' S1N' 157.5(5) . .
O3N' S2N' N1N' S1N' 22.2(8) . .
C2N' S2N' N1N' S1N' -91.3(7) . .
O4N' S2N' O3N' Li8 172.4(4) . .
N1N' S2N' O3N' Li8 -55.7(6) . .
C2N' S2N' O3N' Li8 58.0(6) . .
O3A Li8 O3N' S2N' 126.4(5) . .
O3H Li8 O3N' S2N' -48.7(8) . .
O3N Li8 O3N' S2N' -67.3(6) . .
O1N Li8 O3N' S2N' 28.4(5) . .
O1H Li8 O3N' S2N' -138.5(5) . .
O1N' Li8 O3N' S2N' 38.6(5) . .
O2N' S1N' C1N' F2N' -66.3(8) . .
O1N' S1N' C1N' F2N' 55.6(8) . .
N1N' S1N' C1N' F2N' 178.9(7) . .
O2N' S1N' C1N' F1N' 52.4(8) . .
O1N' S1N' C1N' F1N' 174.3(7) . .
N1N' S1N' C1N' F1N' -62.4(8) . .
O2N' S1N' C1N' F3N' 170.9(7) . .
O1N' S1N' C1N' F3N' -67.2(8) . .
N1N' S1N' C1N' F3N' 56.2(8) . .
O4N' S2N' C2N' F4N' 56.0(8) . .
O3N' S2N' C2N' F4N' 179.1(7) . .
N1N' S2N' C2N' F4N' -58.8(8) . .
O4N' S2N' C2N' F5N' 179.5(7) . .
O3N' S2N' C2N' F5N' -57.4(8) . .
N1N' S2N' C2N' F5N' 64.7(8) . .
O4N' S2N' C2N' F6N' -64.0(7) . .
O3N' S2N' C2N' F6N' 59.0(7) . .
N1N' S2N' C2N' F6N' -178.8(6) . .
